data_7160628
loop_
_publ_author_name
'Kassir, Ahmad F.'
'Lupp, Daniel'
'Grabowski, Jakub'
'Granda, Jaros&#x142;aw M'
'Jurczak, Janusz'

_publ_section_title
;
 Selective recognition and sensing of biologically important phosphates
 using triptycene-based anion receptors.
;
_journal_issue 29
_journal_name_full 'Organic &amp; biomolecular chemistry'
_journal_page_first 6969
_journal_page_last 6977
_journal_paper_doi 10.1039/d5ob00760g
_journal_volume 23
_journal_year 2025
_chemical_formula_moiety '2(C28 H26 N2 O2), C27.2 H24 N2 O2, 0.5(C2 H5), C27.8 H25.5 N2 O2, 2(C2 H6 O S), 1.2(O)'
_chemical_formula_sum 'C116 H116 N8 O11.2 S2'
_chemical_formula_weight 1865.48
_space_group_crystal_system triclinic
_space_group_IT_number 2
_space_group_name_Hall '-P 1'
_space_group_name_H-M_alt 'P -1'
_atom_sites_solution_hydrogens mixed
_atom_sites_solution_primary dual
_audit_creation_date 2025-07-01
_audit_creation_method
;
Olex2 1.5
(compiled 2025.05.31 svn.r86d253d1 for OlexSys, GUI svn.r7254)
;
_audit_update_record
;
2025-07-01 deposited with the CCDC.	2025-07-02 downloaded from the CCDC.
;
_cell_angle_alpha 80.044(2)
_cell_angle_beta 79.078(2)
_cell_angle_gamma 71.2037(19)
_cell_formula_units_Z 2
_cell_length_a 15.7796(14)
_cell_length_b 16.5721(15)
_cell_length_c 20.6662(18)
_cell_measurement_reflns_used 9334
_cell_measurement_temperature 100.00
_cell_measurement_theta_max 25.84
_cell_measurement_theta_min 2.28
_cell_volume 4986.9(8)
_computing_molecular_graphics 'Olex2 1.5 (Dolomanov et al., 2009)'
_computing_publication_material 'Olex2 1.5 (Dolomanov et al., 2009)'
_computing_structure_refinement 'SHELXL 2019/3 (Sheldrick, 2015)'
_computing_structure_solution 'SHELXT  (Sheldrick, 2015)'
_diffrn_ambient_temperature 100.00
_diffrn_measured_fraction_theta_full 0.997
_diffrn_measured_fraction_theta_max 0.997
_diffrn_measurement_device_type 'Bruker APEX-II CCD'
_diffrn_measurement_method '\f and \w scans'
_diffrn_radiation_type MoK\a
_diffrn_radiation_wavelength 0.71073
_diffrn_reflns_av_R_equivalents 0.0365
_diffrn_reflns_av_unetI/netI 0.0366
_diffrn_reflns_Laue_measured_fraction_full 0.997
_diffrn_reflns_Laue_measured_fraction_max 0.997
_diffrn_reflns_limit_h_max 18
_diffrn_reflns_limit_h_min -18
_diffrn_reflns_limit_k_max 19
_diffrn_reflns_limit_k_min -19
_diffrn_reflns_limit_l_max 24
_diffrn_reflns_limit_l_min -24
_diffrn_reflns_number 72833
_diffrn_reflns_point_group_measured_fraction_full 0.997
_diffrn_reflns_point_group_measured_fraction_max 0.997
_diffrn_reflns_theta_full 25.242
_diffrn_reflns_theta_max 25.250
_diffrn_reflns_theta_min 2.272
_diffrn_standards_number 0
_exptl_absorpt_coefficient_mu 0.120
_exptl_absorpt_correction_T_max 0.98
_exptl_absorpt_correction_T_min 0.87
_exptl_absorpt_correction_type none
_exptl_crystal_colour colourless
_exptl_crystal_density_diffrn 1.242
_exptl_crystal_description prism
_exptl_crystal_F_000 1979
_exptl_crystal_size_max 0.307
_exptl_crystal_size_mid 0.197
_exptl_crystal_size_min 0.191
_refine_diff_density_max 0.451
_refine_diff_density_min -0.355
_refine_diff_density_rms 0.048
_refine_ls_extinction_method none
_refine_ls_goodness_of_fit_ref 1.021
_refine_ls_hydrogen_treatment mixed
_refine_ls_matrix_type full
_refine_ls_number_parameters 1391
_refine_ls_number_reflns 18001
_refine_ls_number_restraints 14
_refine_ls_restrained_S_all 1.022
_refine_ls_R_factor_all 0.0696
_refine_ls_R_factor_gt 0.0466
_refine_ls_shift/su_max 0.001
_refine_ls_shift/su_mean 0.000
_refine_ls_structure_factor_coef Fsqd
_refine_ls_weighting_details 'w=1/[\s^2^(Fo^2^)+(0.0580P)^2^+2.4683P] where P=(Fo^2^+2Fc^2^)/3'
_refine_ls_weighting_scheme calc
_refine_ls_wR_factor_gt 0.1102
_refine_ls_wR_factor_ref 0.1232
_reflns_Friedel_coverage 0.000
_reflns_number_gt 13563
_reflns_number_total 18001
_reflns_threshold_expression 'I > 2\s(I)'
_cod_data_source_file d5ob00760g2.cif
_cod_data_source_block jga_260_2
_cod_depositor_comments 'Adding full bibliography for 7160628--7160629.cif.'
_cod_original_sg_symbol_H-M P-1
_cod_original_formula_sum 'C116 H116 N8 O11.20 S2'
_cod_database_code 7160628
_shelx_shelxl_version_number 2019/3
_shelx_space_group_comment
;
The symmetry employed for this shelxl refinement is uniquely defined
by the following loop, which should always be used as a source of
symmetry information in preference to the above space-group names.
They are only intended as comments.
;
_shelx_estimated_absorpt_t_max 0.977
_shelx_estimated_absorpt_t_min 0.964
_olex2_refinement_description
;
1. Fixed Uiso
 At 1.2 times of:
  All C(H) groups, All C(H,H) groups
 At 1.5 times of:
  All C(H,H,H) groups
2. Shared sites
{C27C, C27E}
{C27F, C27H}
3. Restrained distances
 C25G-C26G = C26G-C27G = C27G-C28G
 1.5 with sigma of 0.02
 N2G-C26G = C25G-C27G = C26G-C28G
 2.53 with sigma of 0.04
 C27F-C28F = C27H-C28H
 1.5 with sigma of 0.03
4. Uiso/Uaniso restraints and constraints
Uanis(C28E) \\sim Ueq: with sigma of 0.02 and sigma for terminal atoms of 0.02
Uanis(C27C) = Uanis(C27E)
Uanis(C27F) = Uanis(C27H)
5. Others
 Fixed Sof: N2C(0.9) C25C(0.9) H25A(0.9) H25B(0.9) C26C(0.9) H26A(0.9)
 H26B(0.9) C27C(0.5) H27A(0.5) H27B(0.5) C28C(0.5) H28A(0.5) H28B(0.5)
 H28C(0.5) C27E(0.4) H27M(0.4) H27N(0.4) C28E(0.4) H28S(0.4) H28T(0.4)
 H28U(0.4) N2G(0.1) C25G(0.1) H25C(0.1) H25D(0.1) C26G(0.1) H26C(0.1) H26D(0.1)
 C27G(0.1) H27C(0.1) H27D(0.1) C28G(0.1) H28D(0.1) H28E(0.1) H28F(0.1)
 C25D(0.5) H25E(0.5) H25F(0.5) C26D(0.5) H26E(0.5) H26F(0.5) C27D(0.5)
 H27E(0.5) H27F(0.5) C28D(0.5) H28G(0.5) H28H(0.5) H28I(0.5) C25F(0.5)
 H25G(0.5) H25H(0.5) C26F(0.5) H26G(0.5) H26H(0.5) C27F(0.4) H27G(0.4)
 H27H(0.4) C28F(0.4) H28J(0.4) H28K(0.4) H28L(0.4) C27H(0.1) H27O(0.1)
 H27P(0.1) C28H(0.1) H28V(0.1) H28W(0.1) H28X(0.1) S1X1(0.9) O1X1(0.9)
 C1X1(0.9) H1XA(0.9) H1XB(0.9) H1XC(0.9) C2X1(0.9) H2XA(0.9) H2XB(0.9)
 H2XC(0.9) S1X2(0.1) O1X2(0.1) C1X2(0.1) H1XD(0.1) H1XE(0.1) H1XF(0.1)
 C2X2(0.1) H2XD(0.1) H2XE(0.1) H2XF(0.1) S1Y(0.8) O1Y(0.8) C1Y(0.8) H1YA(0.8)
 H1YB(0.8) H1YC(0.8) C2Y(0.8) H2YA(0.8) H2YB(0.8) H2YC(0.8) S1Y2(0.2) O1Y2(0.2)
 C1Y2(0.2) H1YD(0.2) H1YE(0.2) H1YF(0.2) C2Y2(0.2) H2YD(0.2) H2YE(0.2)
 H2YF(0.2) O1W1(0.8) O1W2(0.4)
6.a Riding coordinates:
 C27E(H27M,H27N), C27H(H27O,H27P)
6.b Ternary CH refined with riding coordinates:
 C1A(H1AA), C8A(H8A), C1B(H1BA), C8B(H8B), C1C(H1CA), C8C(H8C), C1D(H1DA),
 C8D(H8D)
6.c Secondary CH2 refined with riding coordinates:
 C25A(H25I,H25J), C26A(H26I,H26J), C27A(H27I,H27J), C25B(H25K,H25L), C26B(H26K,
 H26L), C27B(H27K,H27L), C25C(H25A,H25B), C26C(H26A,H26B), C27C(H27A,H27B),
 C25G(H25C,H25D), C26G(H26C,H26D), C27G(H27C,H27D), C25D(H25E,H25F), C26D(H26E,
 H26F), C27D(H27E,H27F), C25F(H25G,H25H), C26F(H26G,H26H), C27F(H27G,H27H)
6.d Me refined with riding coordinates:
 C28G(H28D,H28E,H28F), C1X2(H1XD,H1XE,H1XF), C2X2(H2XD,H2XE,H2XF), C1Y2(H1YD,
 H1YE,H1YF), C2Y2(H2YD,H2YE,H2YF)
6.e Aromatic/amide H refined with riding coordinates:
 C3A(H3A), C4A(H4A), C5A(H5A), C6A(H6A), C10A(H10A), C11A(H11A), C12A(H12A),
 C13A(H13A), C19A(H19A), C22A(H22A), C3B(H3B), C4B(H4B), C5B(H5B), C6B(H6B),
 C10B(H10B), C11B(H11B), C12B(H12B), C13B(H13B), C19B(H19B), C22B(H22B),
 C3C(H3C), C4C(H4C), C5C(H5C), C6C(H6C), C10C(H10C), C11C(H11C), C12C(H12C),
 C13C(H13C), C19C(H19C), C22C(H22C), C3D(H3D), C4D(H4D), C5D(H5D), C6D(H6D),
 C10D(H10D), C11D(H11D), C12D(H12D), C13D(H13D), C19D(H19D), C22D(H22D)
6.f Idealised Me refined as rotating group:
 C21A(H21G,H21H,H21I), C28A(H28M,H28N,H28O), C21B(H21J,H21K,H21L), C28B(H28P,
 H28Q,H28R), C21C(H21A,H21B,H21C), C28C(H28A,H28B,H28C), C28E(H28S,H28T,H28U),
 C21D(H21D,H21E,H21F), C28D(H28G,H28H,H28I), C28F(H28J,H28K,H28L), C28H(H28V,
 H28W,H28X), C1X1(H1XA,H1XB,H1XC), C2X1(H2XA,H2XB,H2XC), C1Y(H1YA,H1YB,H1YC),
 C2Y(H2YA,H2YB,H2YC)
;
_olex2_submission_special_instructions 'No special instructions were received'

loop_
_space_group_symop_operation_xyz
'x, y, z'
'-x, -y, -z'

loop_
_atom_site_label
_atom_site_type_symbol
_atom_site_fract_x
_atom_site_fract_y
_atom_site_fract_z
_atom_site_U_iso_or_equiv
_atom_site_adp_type
_atom_site_occupancy
_atom_site_site_symmetry_order
_atom_site_calc_flag
_atom_site_refinement_flags_posn
_atom_site_refinement_flags_adp
_atom_site_refinement_flags_occupancy
_atom_site_disorder_assembly
_atom_site_disorder_group
O1A O 0.61362(9) 0.00745(9) 1.11573(7) 0.0314(3) Uani 1 1 d . . . . .
O2A O 0.97907(9) -0.15685(8) 0.99619(6) 0.0255(3) Uani 1 1 d . . . . .
N1A N 0.85523(10) 0.06846(10) 0.97894(8) 0.0209(3) Uani 1 1 d . . . . .
H1A H 0.8919(16) 0.0935(15) 0.9481(12) 0.044(7) Uiso 1 1 d . . . . .
N2A N 0.99836(11) -0.05589(10) 0.91087(8) 0.0216(3) Uani 1 1 d . . . . .
H2A H 0.9785(14) -0.0039(15) 0.8942(11) 0.030(6) Uiso 1 1 d . . . . .
C1A C 0.76711(12) 0.27188(12) 0.98670(10) 0.0235(4) Uani 1 1 d . . . . .
H1AA H 0.829194 0.253734 0.961020 0.028 Uiso 1 1 calc R U . . .
C2A C 0.76394(13) 0.31167(11) 1.04887(10) 0.0252(4) Uani 1 1 d . . . . .
C3A C 0.83652(13) 0.31956(12) 1.07251(11) 0.0282(5) Uani 1 1 d . . . . .
H3A H 0.895451 0.303065 1.047945 0.034 Uiso 1 1 calc R U . . .
C4A C 0.82261(14) 0.35196(13) 1.13278(11) 0.0320(5) Uani 1 1 d . . . . .
H4A H 0.872417 0.357150 1.149553 0.038 Uiso 1 1 calc R U . . .
C5A C 0.73676(14) 0.37663(13) 1.16836(11) 0.0311(5) Uani 1 1 d . . . . .
H5A H 0.727861 0.399273 1.209171 0.037 Uiso 1 1 calc R U . . .
C6A C 0.66313(14) 0.36847(12) 1.14468(10) 0.0275(5) Uani 1 1 d . . . . .
H6A H 0.604228 0.385232 1.169262 0.033 Uiso 1 1 calc R U . . .
C7A C 0.67674(13) 0.33575(11) 1.08510(10) 0.0241(4) Uani 1 1 d . . . . .
C8A C 0.60625(13) 0.31678(12) 1.05373(10) 0.0235(4) Uani 1 1 d . . . . .
H8A H 0.544081 0.334338 1.079365 0.028 Uiso 1 1 calc R U . . .
C9A C 0.61161(13) 0.36063(12) 0.98255(10) 0.0242(4) Uani 1 1 d . . . . .
C10A C 0.54084(14) 0.41821(12) 0.95276(11) 0.0279(5) Uani 1 1 d . . . . .
H10A H 0.481957 0.435027 0.977347 0.033 Uiso 1 1 calc R U . . .
C11A C 0.55626(15) 0.45140(14) 0.88665(11) 0.0355(5) Uani 1 1 d . . . . .
H11A H 0.507711 0.490792 0.865895 0.043 Uiso 1 1 calc R U . . .
C12A C 0.64182(16) 0.42734(15) 0.85105(12) 0.0403(6) Uani 1 1 d . . . . .
H12A H 0.651788 0.450340 0.805852 0.048 Uiso 1 1 calc R U . . .
C13A C 0.71362(14) 0.36980(13) 0.88062(11) 0.0327(5) Uani 1 1 d . . . . .
H13A H 0.772472 0.353521 0.855900 0.039 Uiso 1 1 calc R U . . .
C14A C 0.69856(13) 0.33658(12) 0.94619(10) 0.0259(4) Uani 1 1 d . . . . .
C15A C 0.72830(12) 0.19727(12) 1.01288(9) 0.0224(4) Uani 1 1 d . . . . .
C16A C 0.77163(12) 0.10978(12) 1.01036(9) 0.0199(4) Uani 1 1 d . . . . .
C17A C 0.73316(12) 0.04692(12) 1.04708(9) 0.0205(4) Uani 1 1 d . . . . .
C18A C 0.64582(13) 0.07274(12) 1.08302(9) 0.0225(4) Uani 1 1 d . . . . .
C19A C 0.59999(13) 0.15964(12) 1.08375(9) 0.0231(4) Uani 1 1 d . . . . .
H19A H 0.540396 0.177973 1.106998 0.028 Uiso 1 1 calc R U . . .
C20A C 0.64321(12) 0.22021(12) 1.04947(9) 0.0225(4) Uani 1 1 d . . . . .
C21A C 0.52763(15) 0.03056(15) 1.15651(13) 0.0446(6) Uani 1 1 d . . . . .
H21G H 0.529588 0.065384 1.189692 0.067 Uiso 1 1 calc R U . . .
H21H H 0.513297 -0.021555 1.178997 0.067 Uiso 1 1 calc R U . . .
H21I H 0.481037 0.063716 1.128821 0.067 Uiso 1 1 calc R U . . .
C22A C 0.79888(12) -0.03430(12) 1.03814(9) 0.0212(4) Uani 1 1 d . . . . .
H22A H 0.793225 -0.088850 1.057913 0.025 Uiso 1 1 calc R U . . .
C23A C 0.87142(12) -0.01919(11) 0.99592(9) 0.0203(4) Uani 1 1 d . . . . .
C24A C 0.95379(12) -0.08219(11) 0.96776(9) 0.0194(4) Uani 1 1 d . . . . .
C25A C 1.08297(13) -0.10969(12) 0.87888(10) 0.0231(4) Uani 1 1 d . . . . .
H25I H 1.070213 -0.151989 0.856650 0.028 Uiso 1 1 calc R U . . .
H25J H 1.121873 -0.141777 0.912974 0.028 Uiso 1 1 calc R U . . .
C26A C 1.13291(13) -0.05679(13) 0.82810(10) 0.0260(4) Uani 1 1 d . . . . .
H26I H 1.142871 -0.012585 0.849921 0.031 Uiso 1 1 calc R U . . .
H26J H 1.095134 -0.026943 0.792870 0.031 Uiso 1 1 calc R U . . .
C27A C 1.22363(14) -0.11207(14) 0.79683(11) 0.0328(5) Uani 1 1 d . . . . .
H27I H 1.258306 -0.147157 0.832485 0.039 Uiso 1 1 calc R U . . .
H27J H 1.213033 -0.151800 0.770738 0.039 Uiso 1 1 calc R U . . .
C28A C 1.27945(16) -0.05947(17) 0.75186(12) 0.0483(6) Uani 1 1 d . . . . .
H28M H 1.245720 -0.024915 0.716205 0.072 Uiso 1 1 calc R U . . .
H28N H 1.336567 -0.098051 0.732591 0.072 Uiso 1 1 calc R U . . .
H28O H 1.292102 -0.021477 0.777746 0.072 Uiso 1 1 calc R U . . .
O1B O 0.65390(10) 0.86206(9) 0.26175(6) 0.0332(3) Uani 1 1 d . . . . .
O2B O 0.35981(9) 1.07081(9) 0.42185(6) 0.0272(3) Uani 1 1 d . . . . .
N1B N 0.52611(11) 0.87629(10) 0.47911(8) 0.0233(4) Uani 1 1 d . . . . .
H1B H 0.5084(15) 0.8679(14) 0.5239(12) 0.037(6) Uiso 1 1 d . . . . .
N2B N 0.34889(11) 0.99128(11) 0.52194(8) 0.0257(4) Uani 1 1 d . . . . .
H2B H 0.3723(14) 0.9473(14) 0.5476(11) 0.029(6) Uiso 1 1 d . . . . .
C1B C 0.68828(13) 0.71274(12) 0.53008(9) 0.0251(4) Uani 1 1 d . . . . .
H1BA H 0.640725 0.740128 0.565777 0.030 Uiso 1 1 calc R U . . .
C2B C 0.78317(14) 0.71079(12) 0.53784(10) 0.0277(5) Uani 1 1 d . . . . .
C3B C 0.80761(15) 0.73789(13) 0.58922(11) 0.0317(5) Uani 1 1 d . . . . .
H3B H 0.762692 0.763301 0.623517 0.038 Uiso 1 1 calc R U . . .
C4B C 0.89820(16) 0.72780(14) 0.59047(12) 0.0394(6) Uani 1 1 d . . . . .
H4B H 0.915378 0.745796 0.625936 0.047 Uiso 1 1 calc R U . . .
C5B C 0.96330(16) 0.69162(15) 0.54020(13) 0.0428(6) Uani 1 1 d . . . . .
H5B H 1.025079 0.685376 0.541096 0.051 Uiso 1 1 calc R U . . .
C6B C 0.93929(15) 0.66429(14) 0.48836(12) 0.0378(5) Uani 1 1 d . . . . .
H6B H 0.984345 0.639635 0.453849 0.045 Uiso 1 1 calc R U . . .
C7B C 0.84935(14) 0.67322(12) 0.48733(10) 0.0290(5) Uani 1 1 d . . . . .
C8B C 0.81086(14) 0.64343(13) 0.43686(10) 0.0304(5) Uani 1 1 d . . . . .
H8B H 0.858121 0.616566 0.400796 0.036 Uiso 1 1 calc R U . . .
C9B C 0.76174(15) 0.58194(13) 0.47801(10) 0.0328(5) Uani 1 1 d . . . . .
C10B C 0.7789(2) 0.49617(15) 0.47119(12) 0.0482(7) Uani 1 1 d . . . . .
H10B H 0.824060 0.470389 0.437159 0.058 Uiso 1 1 calc R U . . .
C11B C 0.7296(2) 0.44825(17) 0.51453(13) 0.0615(8) Uani 1 1 d . . . . .
H11B H 0.741450 0.389303 0.510283 0.074 Uiso 1 1 calc R U . . .
C12B C 0.6633(2) 0.48551(18) 0.56374(14) 0.0590(8) Uani 1 1 d . . . . .
H12B H 0.629564 0.452242 0.592804 0.071 Uiso 1 1 calc R U . . .
C13B C 0.64579(17) 0.57180(15) 0.57101(11) 0.0417(6) Uani 1 1 d . . . . .
H13B H 0.600443 0.597422 0.604996 0.050 Uiso 1 1 calc R U . . .
C14B C 0.69489(15) 0.61928(13) 0.52839(10) 0.0305(5) Uani 1 1 d . . . . .
C15B C 0.67207(13) 0.75741(12) 0.46054(9) 0.0241(4) Uani 1 1 d . . . . .
C16B C 0.60007(13) 0.82810(12) 0.44184(9) 0.0228(4) Uani 1 1 d . . . . .
C17B C 0.59631(13) 0.86266(12) 0.37463(9) 0.0232(4) Uani 1 1 d . . . . .
C18B C 0.66493(14) 0.82477(13) 0.32514(9) 0.0261(4) Uani 1 1 d . . . . .
C19B C 0.73568(14) 0.75395(13) 0.34300(10) 0.0280(5) Uani 1 1 d . . . . .
H19B H 0.782315 0.727432 0.310095 0.034 Uiso 1 1 calc R U . . .
C20B C 0.73746(14) 0.72181(12) 0.41069(10) 0.0260(4) Uani 1 1 d . . . . .
C21B C 0.72550(16) 0.82900(15) 0.21028(10) 0.0419(6) Uani 1 1 d . . . . .
H21J H 0.782060 0.835027 0.218786 0.063 Uiso 1 1 calc R U . . .
H21K H 0.710847 0.861164 0.167330 0.063 Uiso 1 1 calc R U . . .
H21L H 0.732538 0.768191 0.209558 0.063 Uiso 1 1 calc R U . . .
C22B C 0.51741(13) 0.93483(12) 0.37341(9) 0.0242(4) Uani 1 1 d . . . . .
H22B H 0.497310 0.971634 0.335109 0.029 Uiso 1 1 calc R U . . .
C23B C 0.47584(13) 0.94153(12) 0.43735(9) 0.0226(4) Uani 1 1 d . . . . .
C24B C 0.39095(13) 1.00540(12) 0.46050(9) 0.0223(4) Uani 1 1 d . . . . .
C25B C 0.26536(13) 1.05139(13) 0.54957(10) 0.0271(4) Uani 1 1 d . . . . .
H25K H 0.251393 1.104687 0.518181 0.033 Uiso 1 1 calc R U . . .
H25L H 0.274466 1.066517 0.591499 0.033 Uiso 1 1 calc R U . . .
C26B C 0.18597(15) 1.01640(15) 0.56314(13) 0.0400(6) Uani 1 1 d . . . . .
H26K H 0.194916 0.969497 0.600378 0.048 Uiso 1 1 calc R U . . .
H26L H 0.183271 0.991804 0.523465 0.048 Uiso 1 1 calc R U . . .
C27B C 0.09606(16) 1.08507(17) 0.58049(15) 0.0531(7) Uani 1 1 d . . . . .
H27K H 0.086137 1.130331 0.542170 0.064 Uiso 1 1 calc R U . . .
H27L H 0.046544 1.058591 0.587470 0.064 Uiso 1 1 calc R U . . .
C28B C 0.09039(18) 1.12645(18) 0.64118(15) 0.0604(8) Uani 1 1 d . . . . .
H28P H 0.099605 1.082346 0.679605 0.091 Uiso 1 1 calc R U . . .
H28Q H 0.030657 1.168535 0.649402 0.091 Uiso 1 1 calc R U . . .
H28R H 0.137215 1.155388 0.634043 0.091 Uiso 1 1 calc R U . . .
O1C O 0.92810(9) 0.53396(8) 0.28768(6) 0.0272(3) Uani 1 1 d . . . . .
O2C O 1.05048(9) 0.87506(8) 0.14099(7) 0.0293(3) Uani 1 1 d . . . . .
N1C N 0.95754(10) 0.76098(10) 0.13150(8) 0.0207(3) Uani 1 1 d . . . . .
H1C H 0.9614(14) 0.7951(14) 0.0944(11) 0.030(6) Uiso 1 1 d . . . . .
C1C C 0.83561(12) 0.72111(12) 0.03741(9) 0.0209(4) Uani 1 1 d . . . . .
H1CA H 0.855282 0.773637 0.021203 0.025 Uiso 1 1 calc R U . . .
C2C C 0.73305(13) 0.73877(12) 0.04490(9) 0.0227(4) Uani 1 1 d . . . . .
C3C C 0.66920(13) 0.81634(13) 0.02828(10) 0.0264(4) Uani 1 1 d . . . . .
H3C H 0.687190 0.866312 0.011359 0.032 Uiso 1 1 calc R U . . .
C4C C 0.57842(14) 0.81983(14) 0.03676(11) 0.0327(5) Uani 1 1 d . . . . .
H4C H 0.534335 0.872542 0.025282 0.039 Uiso 1 1 calc R U . . .
C5C C 0.55182(14) 0.74745(14) 0.06169(11) 0.0333(5) Uani 1 1 d . . . . .
H5C H 0.489684 0.750703 0.067460 0.040 Uiso 1 1 calc R U . . .
C6C C 0.61596(13) 0.66971(13) 0.07837(10) 0.0281(5) Uani 1 1 d . . . . .
H6C H 0.597743 0.620036 0.096080 0.034 Uiso 1 1 calc R U . . .
C7C C 0.70610(13) 0.66548(12) 0.06897(9) 0.0237(4) Uani 1 1 d . . . . .
C8C C 0.78511(13) 0.58502(12) 0.08082(9) 0.0238(4) Uani 1 1 d . . . . .
H8C H 0.765629 0.532458 0.097405 0.029 Uiso 1 1 calc R U . . .
C9C C 0.84900(13) 0.57759(12) 0.01498(9) 0.0231(4) Uani 1 1 d . . . . .
C10C C 0.88061(13) 0.50784(12) -0.02053(10) 0.0254(4) Uani 1 1 d . . . . .
H10C H 0.864446 0.456837 -0.003946 0.030 Uiso 1 1 calc R U . . .
C11C C 0.93653(13) 0.51317(13) -0.08102(10) 0.0277(5) Uani 1 1 d . . . . .
H11C H 0.958518 0.465514 -0.105815 0.033 Uiso 1 1 calc R U . . .
C12C C 0.96014(13) 0.58697(13) -0.10511(10) 0.0273(5) Uani 1 1 d . . . . .
H12C H 0.997207 0.590231 -0.146858 0.033 Uiso 1 1 calc R U . . .
C13C C 0.93019(12) 0.65702(13) -0.06882(9) 0.0236(4) Uani 1 1 d . . . . .
H13C H 0.947450 0.707514 -0.085106 0.028 Uiso 1 1 calc R U . . .
C14C C 0.87502(12) 0.65165(12) -0.00882(9) 0.0210(4) Uani 1 1 d . . . . .
C15C C 0.86342(12) 0.67735(11) 0.10488(9) 0.0206(4) Uani 1 1 d . . . . .
C16C C 0.91545(12) 0.69817(11) 0.14304(9) 0.0195(4) Uani 1 1 d . . . . .
C17C C 0.93535(12) 0.64981(12) 0.20507(9) 0.0215(4) Uani 1 1 d . . . . .
C18C C 0.90327(13) 0.57808(12) 0.22800(9) 0.0227(4) Uani 1 1 d . . . . .
C19C C 0.85315(13) 0.55623(12) 0.19007(9) 0.0228(4) Uani 1 1 d . . . . .
H19C H 0.830976 0.508282 0.204969 0.027 Uiso 1 1 calc R U . . .
C20C C 0.83506(13) 0.60584(12) 0.12881(9) 0.0222(4) Uani 1 1 d . . . . .
C21C C 0.91586(16) 0.45082(13) 0.30421(10) 0.0333(5) Uani 1 1 d . . . . .
H21A H 0.851079 0.456511 0.312352 0.050 Uiso 1 1 calc R U . . .
H21B H 0.942948 0.422185 0.344260 0.050 Uiso 1 1 calc R U . . .
H21C H 0.945153 0.416674 0.267380 0.050 Uiso 1 1 calc R U . . .
C22C C 0.99063(13) 0.68629(12) 0.22980(9) 0.0237(4) Uani 1 1 d . . . . .
H22C H 1.013988 0.668140 0.270783 0.028 Uiso 1 1 calc R U . . .
C23C C 1.00416(13) 0.75250(12) 0.18371(9) 0.0222(4) Uani 1 1 d . . . . .
C24C C 1.05866(13) 0.80950(13) 0.18223(9) 0.0257(4) Uani 1 1 d . . . . .
N2C N 1.11913(13) 0.78397(13) 0.22478(10) 0.0246(4) Uani 0.9 1 d . . P A 1
H2C H 1.1234(18) 0.7377(18) 0.2475(13) 0.055(8) Uiso 1 1 d . . . B 1
C25C C 1.17878(16) 0.83274(15) 0.23008(13) 0.0336(6) Uani 0.9 1 d . . P A 1
H25A H 1.172497 0.881182 0.194000 0.040 Uiso 0.9 1 calc R U P A 1
H25B H 1.242163 0.795359 0.223872 0.040 Uiso 0.9 1 calc R U P A 1
C26C C 1.1592(3) 0.8677(2) 0.29615(17) 0.0421(8) Uani 0.9 1 d . . P A 1
H26A H 1.196684 0.906159 0.294022 0.051 Uiso 0.9 1 calc R U P A 1
H26B H 1.095020 0.902975 0.302873 0.051 Uiso 0.9 1 calc R U P A 1
C27C C 1.1767(2) 0.8007(2) 0.35561(15) 0.0531(8) Uani 0.5 1 d . . P A 1
H27A H 1.240987 0.765912 0.348314 0.064 Uiso 0.5 1 calc R U P A 1
H27B H 1.139882 0.762014 0.356682 0.064 Uiso 0.5 1 calc R U P A 1
C28C C 1.1569(5) 0.8324(4) 0.4270(3) 0.0737(19) Uani 0.5 1 d . . P A 1
H28A H 1.196870 0.866348 0.428688 0.111 Uiso 0.5 1 calc R U P A 1
H28B H 1.167857 0.782462 0.460981 0.111 Uiso 0.5 1 calc R U P A 1
H28C H 1.093706 0.867802 0.435264 0.111 Uiso 0.5 1 calc R U P A 1
C27E C 1.1767(2) 0.8007(2) 0.35561(15) 0.0531(8) Uani 0.4 1 d . . P C 2
H27M H 1.145296 0.757599 0.356250 0.064 Uiso 0.4 1 d R U P C 2
H27N H 1.154223 0.827903 0.397171 0.064 Uiso 0.4 1 d R U P C 2
C28E C 1.2785(6) 0.7585(6) 0.3495(4) 0.076(3) Uani 0.4 1 d . U P C 2
H28S H 1.308796 0.802337 0.346829 0.114 Uiso 0.4 1 calc R U P C 2
H28T H 1.299325 0.729622 0.309255 0.114 Uiso 0.4 1 calc R U P C 2
H28U H 1.292883 0.716266 0.388402 0.114 Uiso 0.4 1 calc R U P C 2
N2G N 1.0616(14) 0.8406(14) 0.2442(11) 0.049(5) Uiso 0.1 1 d D . P A 3
C25G C 1.1239(17) 0.8929(16) 0.2523(14) 0.051(7) Uiso 0.1 1 d D . P A 3
H25C H 1.158030 0.906410 0.208574 0.061 Uiso 0.1 1 calc R U P A 3
H25D H 1.086471 0.947796 0.269027 0.061 Uiso 0.1 1 calc R U P A 3
C26G C 1.189(2) 0.843(2) 0.300(2) 0.077(18) Uiso 0.1 1 d D . P A 3
H26C H 1.154301 0.835186 0.344430 0.093 Uiso 0.1 1 calc R U P A 3
H26D H 1.229404 0.876727 0.302500 0.093 Uiso 0.1 1 calc R U P A 3
C27G C 1.245(2) 0.7564(17) 0.2795(15) 0.071(9) Uiso 0.1 1 d D . P A 3
H27C H 1.275657 0.763512 0.233336 0.085 Uiso 0.1 1 calc R U P A 3
H27D H 1.205276 0.720347 0.280971 0.085 Uiso 0.1 1 calc R U P A 3
C28G C 1.315(3) 0.712(3) 0.325(2) 0.12(2) Uiso 0.1 1 d D . P A 3
H28D H 1.350969 0.656095 0.311374 0.185 Uiso 0.1 1 calc R U P A 3
H28E H 1.355029 0.747572 0.323315 0.185 Uiso 0.1 1 calc R U P A 3
H28F H 1.284748 0.704468 0.370883 0.185 Uiso 0.1 1 calc R U P A 3
O1D O 0.36419(9) 0.36911(8) 0.13297(6) 0.0277(3) Uani 1 1 d . . . . .
O2D O 0.55670(9) 0.15362(9) 0.39144(6) 0.0287(3) Uani 1 1 d . . . . .
N1D N 0.42748(11) 0.16819(10) 0.31208(8) 0.0219(4) Uani 1 1 d . . . . .
H1D H 0.4216(16) 0.1307(16) 0.3493(12) 0.044(7) Uiso 1 1 d . . . . .
N2D N 0.57685(14) 0.28086(14) 0.34271(10) 0.0395(5) Uani 1 1 d . . . . .
H2D H 0.5599(18) 0.3241(17) 0.3142(13) 0.054(8) Uiso 1 1 d . . . . .
C1D C 0.29384(13) 0.06721(13) 0.28259(10) 0.0263(4) Uani 1 1 d . . . . .
H1DA H 0.324512 0.042038 0.322768 0.032 Uiso 1 1 calc R U . . .
C2D C 0.31955(13) 0.00595(13) 0.23022(10) 0.0255(4) Uani 1 1 d . . . . .
C3D C 0.37608(13) -0.07744(13) 0.23405(10) 0.0269(4) Uani 1 1 d . . . . .
H3D H 0.404238 -0.102351 0.272537 0.032 Uiso 1 1 calc R U . . .
C4D C 0.39160(14) -0.12474(13) 0.18140(10) 0.0299(5) Uani 1 1 d . . . . .
H4D H 0.430975 -0.181925 0.183792 0.036 Uiso 1 1 calc R U . . .
C5D C 0.35002(14) -0.08907(14) 0.12536(11) 0.0316(5) Uani 1 1 d . . . . .
H5D H 0.361172 -0.121742 0.089465 0.038 Uiso 1 1 calc R U . . .
C6D C 0.29195(14) -0.00545(14) 0.12164(10) 0.0302(5) Uani 1 1 d . . . . .
H6D H 0.262669 0.018798 0.083581 0.036 Uiso 1 1 calc R U . . .
C7D C 0.27722(13) 0.04189(13) 0.17348(10) 0.0270(4) Uani 1 1 d . . . . .
C8D C 0.21502(14) 0.13373(13) 0.17877(11) 0.0307(5) Uani 1 1 d . . . . .
H8D H 0.184392 0.159419 0.138635 0.037 Uiso 1 1 calc R U . . .
C9D C 0.14846(14) 0.12657(14) 0.24187(12) 0.0347(5) Uani 1 1 d . . . . .
C10D C 0.05546(16) 0.14755(16) 0.24688(15) 0.0482(7) Uani 1 1 d . . . . .
H10D H 0.025986 0.172447 0.208982 0.058 Uiso 1 1 calc R U . . .
C11D C 0.00563(18) 0.13162(18) 0.30837(17) 0.0598(8) Uani 1 1 d . . . . .
H11D H -0.058281 0.145586 0.312194 0.072 Uiso 1 1 calc R U . . .
C12D C 0.04767(18) 0.09592(18) 0.36366(15) 0.0546(7) Uani 1 1 d . . . . .
H12D H 0.012723 0.085354 0.405201 0.066 Uiso 1 1 calc R U . . .
C13D C 0.14092(16) 0.07536(15) 0.35886(12) 0.0406(6) Uani 1 1 d . . . . .
H13D H 0.170008 0.051222 0.397027 0.049 Uiso 1 1 calc R U . . .
C14D C 0.19111(14) 0.09032(13) 0.29803(11) 0.0315(5) Uani 1 1 d . . . . .
C15D C 0.31563(13) 0.14879(12) 0.24772(9) 0.0240(4) Uani 1 1 d . . . . .
C16D C 0.37394(12) 0.18863(12) 0.26264(9) 0.0214(4) Uani 1 1 d . . . . .
C17D C 0.38871(13) 0.26271(12) 0.22296(9) 0.0223(4) Uani 1 1 d . . . . .
C18D C 0.34420(13) 0.29746(12) 0.16682(9) 0.0237(4) Uani 1 1 d . . . . .
C19D C 0.28707(13) 0.25849(13) 0.15126(10) 0.0272(4) Uani 1 1 d . . . . .
H19D H 0.256779 0.281072 0.113495 0.033 Uiso 1 1 calc R U . . .
C20D C 0.27387(13) 0.18460(13) 0.19196(10) 0.0262(4) Uani 1 1 d . . . . .
C21D C 0.31679(15) 0.41029(14) 0.07821(10) 0.0319(5) Uani 1 1 d . . . . .
H21D H 0.333224 0.371466 0.044032 0.048 Uiso 1 1 calc R U . . .
H21E H 0.333047 0.462780 0.059693 0.048 Uiso 1 1 calc R U . . .
H21F H 0.251507 0.424943 0.093251 0.048 Uiso 1 1 calc R U . . .
C22D C 0.45143(13) 0.28674(12) 0.25035(9) 0.0230(4) Uani 1 1 d . . . . .
H22D H 0.473802 0.334370 0.234285 0.028 Uiso 1 1 calc R U . . .
C23D C 0.47363(12) 0.22790(12) 0.30460(9) 0.0215(4) Uani 1 1 d . . . . .
C24D C 0.53892(13) 0.21852(13) 0.34936(9) 0.0248(4) Uani 1 1 d . . . . .
C25D C 0.6329(6) 0.2884(5) 0.3895(4) 0.0304(17) Uani 0.5 1 d . . P D 1
H25E H 0.626763 0.249232 0.430941 0.036 Uiso 0.5 1 calc R U P D 1
H25F H 0.613813 0.347946 0.400884 0.036 Uiso 0.5 1 calc R U P D 1
C26D C 0.7314(3) 0.2641(3) 0.3547(2) 0.0352(10) Uani 0.5 1 d . . P D 1
H26E H 0.751185 0.202534 0.348391 0.042 Uiso 0.5 1 calc R U P D 1
H26F H 0.734073 0.297681 0.310225 0.042 Uiso 0.5 1 calc R U P D 1
C27D C 0.7973(3) 0.2802(3) 0.3935(2) 0.0374(11) Uani 0.5 1 d . . P D 1
H27E H 0.857177 0.271274 0.365588 0.045 Uiso 0.5 1 calc R U P D 1
H27F H 0.775128 0.340819 0.402631 0.045 Uiso 0.5 1 calc R U P D 1
C28D C 0.8081(4) 0.2224(3) 0.4584(3) 0.0497(13) Uani 0.5 1 d . . P D 1
H28G H 0.750244 0.234655 0.487960 0.075 Uiso 0.5 1 calc R U P D 1
H28H H 0.853810 0.232663 0.479447 0.075 Uiso 0.5 1 calc R U P D 1
H28I H 0.827427 0.162231 0.449992 0.075 Uiso 0.5 1 calc R U P D 1
C25F C 0.6617(6) 0.2669(7) 0.3699(4) 0.045(2) Uani 0.5 1 d . . P D 2
H25G H 0.683807 0.206706 0.390397 0.054 Uiso 0.5 1 calc R U P D 2
H25H H 0.709139 0.278697 0.334187 0.054 Uiso 0.5 1 calc R U P D 2
C26F C 0.6402(5) 0.3265(4) 0.4204(3) 0.0680(19) Uani 0.5 1 d . . P D 2
H26G H 0.614392 0.385719 0.399315 0.082 Uiso 0.5 1 calc R U P D 2
H26H H 0.697198 0.323895 0.435282 0.082 Uiso 0.5 1 calc R U P D 2
C27F C 0.5758(4) 0.3090(5) 0.4797(3) 0.0728(19) Uani 0.4 1 d D . P D 2
H27G H 0.547435 0.361990 0.501375 0.087 Uiso 0.4 1 calc R U P D 2
H27H H 0.527231 0.293897 0.464996 0.087 Uiso 0.4 1 calc R U P D 2
C28F C 0.6175(5) 0.2406(4) 0.5277(3) 0.0547(17) Uani 0.4 1 d D . P D 2
H28J H 0.641025 0.186629 0.507881 0.082 Uiso 0.4 1 calc R U P D 2
H28K H 0.572540 0.234807 0.566624 0.082 Uiso 0.4 1 calc R U P D 2
H28L H 0.667322 0.253848 0.541261 0.082 Uiso 0.4 1 calc R U P D 2
C27H C 0.5758(4) 0.3090(5) 0.4797(3) 0.0728(19) Uani 0.1 1 d D . P E 3
H27O H 0.594509 0.245343 0.484760 0.087 Uiso 0.1 1 d R U P E 3
H27P H 0.518989 0.326440 0.460147 0.087 Uiso 0.1 1 d R U P E 3
C28H C 0.5382(19) 0.3260(18) 0.5523(11) 0.055(7) Uiso 0.1 1 d D . P E 3
H28V H 0.586134 0.331345 0.573772 0.083 Uiso 0.1 1 calc R U P E 3
H28W H 0.516786 0.278202 0.576157 0.083 Uiso 0.1 1 calc R U P E 3
H28X H 0.487877 0.379379 0.552981 0.083 Uiso 0.1 1 calc R U P E 3
S1X1 S 0.20913(4) 0.51060(4) 0.30496(3) 0.03177(14) Uani 0.9 1 d . . P F 4
O1X1 O 0.19422(13) 0.60524(11) 0.28688(8) 0.0423(4) Uani 0.9 1 d . . P F 4
C1X1 C 0.12210(19) 0.49913(16) 0.37148(12) 0.0329(6) Uani 0.9 1 d . . P F 4
H1XA H 0.130673 0.519869 0.410685 0.049 Uiso 0.9 1 calc R U P F 4
H1XB H 0.124722 0.438475 0.381938 0.049 Uiso 0.9 1 calc R U P F 4
H1XC H 0.063050 0.532750 0.358421 0.049 Uiso 0.9 1 calc R U P F 4
C2X1 C 0.1709(2) 0.4739(2) 0.24279(16) 0.0368(7) Uani 0.9 1 d . . P F 4
H2XA H 0.108057 0.507734 0.238839 0.055 Uiso 0.9 1 calc R U P F 4
H2XB H 0.174554 0.413226 0.255242 0.055 Uiso 0.9 1 calc R U P F 4
H2XC H 0.209057 0.480713 0.200139 0.055 Uiso 0.9 1 calc R U P F 4
S1X2 S 0.2577(5) 0.4494(5) 0.3217(4) 0.0537(17) Uiso 0.1 1 d . . P G 5
O1X2 O 0.3085(14) 0.5087(14) 0.3000(10) 0.070(6) Uiso 0.1 1 d . . P G 5
C1X2 C 0.161(2) 0.511(2) 0.3752(16) 0.054(9) Uiso 0.1 1 d . . P G 5
H1XD H 0.120732 0.475741 0.393456 0.081 Uiso 0.1 1 calc R U P G 5
H1XE H 0.182917 0.525787 0.411543 0.081 Uiso 0.1 1 calc R U P G 5
H1XF H 0.129002 0.563000 0.349299 0.081 Uiso 0.1 1 calc R U P G 5
C2X2 C 0.196(4) 0.456(4) 0.260(3) 0.11(2) Uiso 0.1 1 d . . P G 5
H2XD H 0.160318 0.415763 0.273294 0.161 Uiso 0.1 1 calc R U P G 5
H2XE H 0.155938 0.514497 0.252628 0.161 Uiso 0.1 1 calc R U P G 5
H2XF H 0.237472 0.441046 0.219123 0.161 Uiso 0.1 1 calc R U P G 5
S1Y S 0.65847(5) 0.59055(5) 0.31792(4) 0.03752(18) Uani 0.8 1 d . . P H 6
O1Y O 0.65833(19) 0.50454(16) 0.30329(13) 0.0579(7) Uani 0.8 1 d . . P H 6
C1Y C 0.5761(2) 0.6170(2) 0.38864(14) 0.0502(8) Uani 0.8 1 d . . P H 6
H1YA H 0.517598 0.615485 0.380125 0.075 Uiso 0.8 1 calc R U P H 6
H1YB H 0.570559 0.674673 0.397777 0.075 Uiso 0.8 1 calc R U P H 6
H1YC H 0.594562 0.575320 0.427061 0.075 Uiso 0.8 1 calc R U P H 6
C2Y C 0.5986(2) 0.6682(2) 0.25833(14) 0.0437(7) Uani 0.8 1 d . . P H 6
H2YA H 0.633767 0.661901 0.214038 0.066 Uiso 0.8 1 calc R U P H 6
H2YB H 0.589134 0.726019 0.269282 0.066 Uiso 0.8 1 calc R U P H 6
H2YC H 0.539864 0.659540 0.258905 0.066 Uiso 0.8 1 calc R U P H 6
S1Y2 S 0.5275(3) 0.5350(3) 0.3130(2) 0.0776(12) Uiso 0.2 1 d . . P I 7
O1Y2 O 0.5442(8) 0.4646(9) 0.2784(7) 0.042(4) Uiso 0.2 1 d . . P I 7
C1Y2 C 0.6287(19) 0.557(2) 0.2993(15) 0.130(10) Uiso 0.2 1 d . . P I 7
H1YD H 0.622690 0.606243 0.322142 0.195 Uiso 0.2 1 calc R U P I 7
H1YE H 0.675331 0.506952 0.316392 0.195 Uiso 0.2 1 calc R U P I 7
H1YF H 0.645912 0.570863 0.251550 0.195 Uiso 0.2 1 calc R U P I 7
C2Y2 C 0.4487(19) 0.6302(17) 0.2696(13) 0.135(9) Uiso 0.2 1 d . . P I 7
H2YD H 0.436118 0.680310 0.293095 0.203 Uiso 0.2 1 calc R U P I 7
H2YE H 0.476713 0.642037 0.223920 0.203 Uiso 0.2 1 calc R U P I 7
H2YF H 0.391985 0.618073 0.269225 0.203 Uiso 0.2 1 calc R U P I 7
O1W1 O 0.51614(19) 0.45681(16) 0.27790(13) 0.0354(6) Uani 0.8 1 d . . P J 8
O1W2 O 0.3755(3) 0.6237(2) 0.2812(2) 0.0395(9) Uani 0.4 1 d . . P K 8

loop_
_atom_site_aniso_label
_atom_site_aniso_U_11
_atom_site_aniso_U_22
_atom_site_aniso_U_33
_atom_site_aniso_U_23
_atom_site_aniso_U_13
_atom_site_aniso_U_12
O1A 0.0270(8) 0.0223(7) 0.0405(8) -0.0014(6) 0.0074(6) -0.0095(6)
O2A 0.0288(7) 0.0149(7) 0.0265(7) 0.0022(6) -0.0033(6) -0.0007(6)
N1A 0.0180(8) 0.0157(8) 0.0259(9) -0.0009(7) -0.0003(7) -0.0033(7)
N2A 0.0220(9) 0.0134(8) 0.0244(9) 0.0012(7) -0.0028(7) -0.0006(7)
C1A 0.0162(9) 0.0156(9) 0.0335(11) -0.0013(8) 0.0014(8) -0.0012(8)
C2A 0.0234(10) 0.0106(9) 0.0373(12) 0.0006(8) -0.0034(9) -0.0017(8)
C3A 0.0227(10) 0.0136(9) 0.0446(13) -0.0004(9) -0.0023(9) -0.0033(8)
C4A 0.0298(12) 0.0193(10) 0.0480(13) -0.0019(10) -0.0125(10) -0.0058(9)
C5A 0.0359(12) 0.0194(10) 0.0374(12) -0.0039(9) -0.0074(10) -0.0059(9)
C6A 0.0278(11) 0.0157(9) 0.0335(11) -0.0008(9) -0.0019(9) -0.0014(8)
C7A 0.0230(10) 0.0109(9) 0.0346(11) -0.0002(8) -0.0050(8) -0.0006(8)
C8A 0.0178(9) 0.0173(9) 0.0310(11) -0.0042(8) 0.0012(8) -0.0012(8)
C9A 0.0221(10) 0.0143(9) 0.0346(11) -0.0030(8) -0.0031(8) -0.0037(8)
C10A 0.0241(11) 0.0183(10) 0.0396(12) -0.0047(9) -0.0047(9) -0.0035(8)
C11A 0.0316(12) 0.0272(11) 0.0427(13) 0.0065(10) -0.0130(10) -0.0033(10)
C12A 0.0401(13) 0.0368(13) 0.0371(13) 0.0110(11) -0.0056(10) -0.0101(11)
C13A 0.0273(11) 0.0272(11) 0.0366(12) 0.0016(10) 0.0015(9) -0.0047(9)
C14A 0.0251(10) 0.0155(9) 0.0337(11) -0.0023(8) -0.0015(9) -0.0033(8)
C15A 0.0206(10) 0.0164(9) 0.0273(10) -0.0002(8) -0.0041(8) -0.0025(8)
C16A 0.0169(9) 0.0189(9) 0.0226(10) -0.0014(8) -0.0040(8) -0.0034(8)
C17A 0.0225(10) 0.0180(9) 0.0213(10) -0.0017(8) -0.0057(8) -0.0052(8)
C18A 0.0221(10) 0.0209(10) 0.0246(10) -0.0014(8) -0.0026(8) -0.0078(8)
C19A 0.0180(9) 0.0240(10) 0.0254(10) -0.0032(8) -0.0012(8) -0.0049(8)
C20A 0.0195(10) 0.0192(10) 0.0261(10) -0.0022(8) -0.0040(8) -0.0019(8)
C21A 0.0316(12) 0.0338(13) 0.0587(16) -0.0001(12) 0.0163(11) -0.0123(11)
C22A 0.0250(10) 0.0153(9) 0.0222(10) -0.0009(8) -0.0042(8) -0.0047(8)
C23A 0.0232(10) 0.0143(9) 0.0219(10) -0.0013(8) -0.0064(8) -0.0024(8)
C24A 0.0205(10) 0.0157(9) 0.0223(10) -0.0014(8) -0.0067(8) -0.0039(8)
C25A 0.0221(10) 0.0169(9) 0.0274(10) -0.0048(8) -0.0031(8) -0.0012(8)
C26A 0.0265(11) 0.0235(10) 0.0240(10) -0.0011(8) -0.0025(8) -0.0037(9)
C27A 0.0303(12) 0.0335(12) 0.0317(12) -0.0102(10) 0.0016(9) -0.0055(10)
C28A 0.0365(13) 0.0557(16) 0.0411(14) -0.0060(12) 0.0103(11) -0.0072(12)
O1B 0.0384(8) 0.0303(8) 0.0184(7) -0.0009(6) 0.0006(6) 0.0033(7)
O2B 0.0261(7) 0.0263(7) 0.0231(7) 0.0024(6) -0.0038(6) -0.0022(6)
N1B 0.0256(9) 0.0227(9) 0.0171(8) -0.0012(7) -0.0032(7) -0.0017(7)
N2B 0.0265(9) 0.0221(9) 0.0212(9) 0.0028(7) -0.0032(7) -0.0001(7)
C1B 0.0278(11) 0.0218(10) 0.0210(10) -0.0030(8) -0.0034(8) -0.0007(8)
C2B 0.0321(11) 0.0151(9) 0.0287(11) 0.0017(8) -0.0064(9) 0.0017(9)
C3B 0.0355(12) 0.0203(10) 0.0335(12) -0.0039(9) -0.0109(10) 0.0032(9)
C4B 0.0434(14) 0.0247(11) 0.0495(14) 0.0000(10) -0.0197(12) -0.0045(10)
C5B 0.0321(13) 0.0358(13) 0.0574(16) 0.0065(12) -0.0168(12) -0.0065(11)
C6B 0.0302(12) 0.0300(12) 0.0409(13) 0.0035(10) -0.0024(10) 0.0024(10)
C7B 0.0313(11) 0.0187(10) 0.0288(11) 0.0034(9) -0.0047(9) 0.0007(9)
C8B 0.0332(12) 0.0216(10) 0.0261(11) -0.0033(9) -0.0002(9) 0.0037(9)
C9B 0.0466(13) 0.0237(11) 0.0240(11) -0.0016(9) -0.0074(10) -0.0044(10)
C10B 0.0816(19) 0.0283(12) 0.0301(13) -0.0072(10) -0.0060(12) -0.0093(13)
C11B 0.116(3) 0.0320(14) 0.0435(16) -0.0019(12) -0.0107(16) -0.0330(16)
C12B 0.094(2) 0.0489(16) 0.0446(16) 0.0029(13) -0.0080(15) -0.0419(17)
C13B 0.0551(15) 0.0397(13) 0.0313(12) 0.0009(10) -0.0046(11) -0.0191(12)
C14B 0.0377(12) 0.0282(11) 0.0235(11) 0.0000(9) -0.0072(9) -0.0069(10)
C15B 0.0259(10) 0.0213(10) 0.0229(10) -0.0029(8) -0.0041(8) -0.0034(8)
C16B 0.0236(10) 0.0219(10) 0.0219(10) -0.0045(8) -0.0026(8) -0.0047(8)
C17B 0.0252(10) 0.0213(10) 0.0219(10) -0.0027(8) -0.0030(8) -0.0054(8)
C18B 0.0321(11) 0.0247(10) 0.0189(10) -0.0017(8) -0.0014(8) -0.0068(9)
C19B 0.0313(11) 0.0222(10) 0.0241(10) -0.0039(8) 0.0024(9) -0.0023(9)
C20B 0.0297(11) 0.0183(10) 0.0265(11) -0.0029(8) -0.0034(9) -0.0025(9)
C21B 0.0491(14) 0.0388(13) 0.0203(11) -0.0005(10) 0.0060(10) 0.0029(11)
C22B 0.0278(11) 0.0218(10) 0.0214(10) -0.0008(8) -0.0059(8) -0.0046(9)
C23B 0.0244(10) 0.0208(10) 0.0217(10) -0.0011(8) -0.0056(8) -0.0050(8)
C24B 0.0240(10) 0.0226(10) 0.0200(10) -0.0007(8) -0.0052(8) -0.0063(8)
C25B 0.0265(11) 0.0247(10) 0.0254(10) -0.0026(9) -0.0004(8) -0.0034(9)
C26B 0.0339(12) 0.0340(12) 0.0507(14) -0.0083(11) 0.0006(11) -0.0105(10)
C27B 0.0314(13) 0.0482(15) 0.079(2) -0.0128(14) 0.0034(13) -0.0142(12)
C28B 0.0444(16) 0.0537(17) 0.072(2) -0.0160(15) 0.0162(14) -0.0088(14)
O1C 0.0362(8) 0.0229(7) 0.0204(7) 0.0047(6) -0.0068(6) -0.0082(6)
O2C 0.0333(8) 0.0177(7) 0.0321(8) 0.0012(6) -0.0012(6) -0.0053(6)
N1C 0.0236(9) 0.0172(8) 0.0177(8) 0.0021(7) -0.0037(7) -0.0029(7)
C1C 0.0243(10) 0.0169(9) 0.0198(9) -0.0005(8) -0.0051(8) -0.0036(8)
C2C 0.0254(10) 0.0227(10) 0.0185(9) -0.0068(8) -0.0045(8) -0.0023(8)
C3C 0.0298(11) 0.0219(10) 0.0259(10) -0.0053(8) -0.0071(9) -0.0027(9)
C4C 0.0271(11) 0.0282(11) 0.0384(12) -0.0114(10) -0.0089(9) 0.0038(9)
C5C 0.0234(11) 0.0379(13) 0.0393(12) -0.0178(10) -0.0039(9) -0.0038(10)
C6C 0.0299(11) 0.0278(11) 0.0280(11) -0.0112(9) -0.0010(9) -0.0085(9)
C7C 0.0260(10) 0.0236(10) 0.0202(10) -0.0078(8) -0.0028(8) -0.0033(8)
C8C 0.0276(10) 0.0192(10) 0.0236(10) -0.0030(8) -0.0029(8) -0.0058(8)
C9C 0.0235(10) 0.0218(10) 0.0225(10) -0.0031(8) -0.0097(8) -0.0011(8)
C10C 0.0258(10) 0.0195(10) 0.0288(11) -0.0033(8) -0.0109(9) 0.0002(8)
C11C 0.0250(11) 0.0251(11) 0.0295(11) -0.0102(9) -0.0083(9) 0.0036(9)
C12C 0.0226(10) 0.0310(11) 0.0224(10) -0.0049(9) -0.0044(8) 0.0015(9)
C13C 0.0207(10) 0.0236(10) 0.0232(10) 0.0002(8) -0.0073(8) -0.0011(8)
C14C 0.0201(10) 0.0184(9) 0.0219(10) -0.0018(8) -0.0093(8) 0.0012(8)
C15C 0.0217(10) 0.0159(9) 0.0199(9) -0.0027(8) -0.0028(8) 0.0004(8)
C16C 0.0203(9) 0.0141(9) 0.0200(9) -0.0028(7) -0.0010(7) -0.0002(8)
C17C 0.0215(10) 0.0190(9) 0.0198(9) -0.0019(8) -0.0022(8) -0.0012(8)
C18C 0.0253(10) 0.0183(9) 0.0189(10) 0.0007(8) -0.0020(8) -0.0012(8)
C19C 0.0271(10) 0.0166(9) 0.0216(10) -0.0015(8) 0.0005(8) -0.0050(8)
C20C 0.0223(10) 0.0189(10) 0.0223(10) -0.0047(8) -0.0012(8) -0.0018(8)
C21C 0.0471(14) 0.0234(11) 0.0256(11) 0.0064(9) -0.0059(10) -0.0095(10)
C22C 0.0246(10) 0.0236(10) 0.0196(10) -0.0002(8) -0.0044(8) -0.0034(8)
C23C 0.0223(10) 0.0228(10) 0.0196(10) -0.0018(8) -0.0032(8) -0.0043(8)
C24C 0.0255(11) 0.0260(11) 0.0227(10) -0.0025(9) 0.0019(8) -0.0068(9)
N2C 0.0261(10) 0.0205(10) 0.0290(10) 0.0011(9) -0.0066(8) -0.0097(9)
C25C 0.0242(12) 0.0286(13) 0.0508(15) -0.0020(11) -0.0050(11) -0.0135(10)
C26C 0.0312(17) 0.0359(16) 0.068(2) -0.0205(16) -0.0079(16) -0.0147(16)
C27C 0.0589(19) 0.0582(19) 0.0523(18) -0.0147(15) -0.0220(15) -0.0191(16)
C28C 0.097(5) 0.067(4) 0.063(4) -0.016(3) -0.043(4) -0.010(4)
C27E 0.0589(19) 0.0582(19) 0.0523(18) -0.0147(15) -0.0220(15) -0.0191(16)
C28E 0.065(5) 0.103(7) 0.057(5) 0.042(5) -0.030(4) -0.036(5)
O1D 0.0319(8) 0.0246(7) 0.0241(7) 0.0048(6) -0.0107(6) -0.0054(6)
O2D 0.0299(8) 0.0300(8) 0.0216(7) 0.0034(6) -0.0060(6) -0.0046(6)
N1D 0.0250(9) 0.0216(8) 0.0175(8) 0.0009(7) -0.0049(7) -0.0052(7)
N2D 0.0465(12) 0.0433(12) 0.0382(11) 0.0151(10) -0.0259(10) -0.0256(10)
C1D 0.0273(11) 0.0264(11) 0.0253(10) -0.0032(9) -0.0031(8) -0.0085(9)
C2D 0.0242(10) 0.0263(11) 0.0284(11) -0.0037(9) -0.0020(8) -0.0117(9)
C3D 0.0262(11) 0.0254(11) 0.0289(11) -0.0004(9) -0.0043(9) -0.0088(9)
C4D 0.0258(11) 0.0260(11) 0.0361(12) -0.0053(9) -0.0006(9) -0.0068(9)
C5D 0.0304(11) 0.0342(12) 0.0327(12) -0.0111(10) -0.0011(9) -0.0115(10)
C6D 0.0291(11) 0.0349(12) 0.0301(11) -0.0020(9) -0.0082(9) -0.0133(10)
C7D 0.0243(10) 0.0275(11) 0.0313(11) -0.0044(9) -0.0048(9) -0.0096(9)
C8D 0.0278(11) 0.0287(11) 0.0364(12) -0.0043(9) -0.0133(9) -0.0045(9)
C9D 0.0276(11) 0.0296(12) 0.0504(14) -0.0132(10) -0.0042(10) -0.0099(10)
C10D 0.0300(13) 0.0417(14) 0.0773(19) -0.0192(14) -0.0086(13) -0.0102(11)
C11D 0.0285(13) 0.0551(17) 0.099(2) -0.0310(17) 0.0109(15) -0.0168(13)
C12D 0.0470(16) 0.0521(16) 0.0676(19) -0.0254(15) 0.0201(14) -0.0253(14)
C13D 0.0414(14) 0.0345(13) 0.0491(14) -0.0174(11) 0.0121(11) -0.0198(11)
C14D 0.0307(11) 0.0250(11) 0.0413(13) -0.0132(10) 0.0020(10) -0.0114(9)
C15D 0.0223(10) 0.0236(10) 0.0247(10) -0.0049(8) -0.0023(8) -0.0043(8)
C16D 0.0214(10) 0.0214(10) 0.0183(9) -0.0043(8) -0.0010(8) -0.0021(8)
C17D 0.0227(10) 0.0202(10) 0.0208(10) -0.0030(8) -0.0021(8) -0.0022(8)
C18D 0.0233(10) 0.0209(10) 0.0222(10) -0.0015(8) -0.0046(8) -0.0003(8)
C19D 0.0264(11) 0.0255(11) 0.0270(11) -0.0023(9) -0.0108(9) -0.0004(9)
C20D 0.0233(10) 0.0254(10) 0.0290(11) -0.0060(9) -0.0066(8) -0.0028(9)
C21D 0.0350(12) 0.0319(12) 0.0238(11) 0.0045(9) -0.0115(9) -0.0031(10)
C22D 0.0233(10) 0.0217(10) 0.0220(10) -0.0008(8) -0.0025(8) -0.0055(8)
C23D 0.0226(10) 0.0210(10) 0.0199(10) -0.0041(8) -0.0015(8) -0.0050(8)
C24D 0.0237(10) 0.0278(11) 0.0191(10) 0.0001(9) -0.0028(8) -0.0042(9)
C25D 0.031(5) 0.036(3) 0.025(4) -0.003(3) -0.007(3) -0.009(3)
C26D 0.036(3) 0.042(3) 0.030(2) -0.008(2) -0.005(2) -0.013(2)
C27D 0.034(2) 0.037(3) 0.043(3) -0.013(2) -0.004(2) -0.009(2)
C28D 0.051(3) 0.038(3) 0.064(3) 0.002(3) -0.028(3) -0.012(2)
C25F 0.036(6) 0.075(6) 0.033(5) 0.009(4) -0.010(3) -0.034(5)
C26F 0.086(5) 0.061(4) 0.076(5) -0.014(4) -0.043(4) -0.027(4)
C27F 0.063(4) 0.105(5) 0.050(4) -0.031(4) -0.027(3) -0.002(4)
C28F 0.060(4) 0.056(4) 0.049(4) 0.004(3) -0.015(3) -0.020(4)
C27H 0.063(4) 0.105(5) 0.050(4) -0.031(4) -0.027(3) -0.002(4)
S1X1 0.0295(3) 0.0303(3) 0.0312(3) -0.0008(3) -0.0062(2) -0.0035(3)
O1X1 0.0641(12) 0.0336(10) 0.0359(10) 0.0052(8) -0.0135(9) -0.0251(9)
C1X1 0.0380(16) 0.0257(13) 0.0289(13) 0.0025(10) -0.0058(12) -0.0038(12)
C2X1 0.0408(17) 0.0338(15) 0.0332(15) -0.0108(13) 0.0013(14) -0.0079(13)
S1Y 0.0488(4) 0.0347(4) 0.0369(4) -0.0072(3) -0.0103(3) -0.0194(3)
O1Y 0.0759(17) 0.0362(13) 0.0742(17) -0.0089(12) -0.0268(14) -0.0236(13)
C1Y 0.059(2) 0.076(2) 0.0309(16) -0.0063(16) -0.0051(14) -0.0416(19)
C2Y 0.059(2) 0.0452(18) 0.0329(16) 0.0001(14) -0.0125(14) -0.0232(16)
O1W1 0.0361(15) 0.0286(12) 0.0421(14) -0.0034(9) -0.0104(12) -0.0083(12)
O1W2 0.035(2) 0.030(2) 0.052(2) -0.0022(18) -0.0105(19) -0.0069(18)

loop_
_atom_type_symbol
_atom_type_description
_atom_type_scat_dispersion_real
_atom_type_scat_dispersion_imag
_atom_type_scat_source
C C 0.0033 0.0016 'International Tables Vol C Tables 4.2.6.8 and 6.1.1.4'
H H 0.0000 0.0000 'International Tables Vol C Tables 4.2.6.8 and 6.1.1.4'
N N 0.0061 0.0033 'International Tables Vol C Tables 4.2.6.8 and 6.1.1.4'
O O 0.0106 0.0060 'International Tables Vol C Tables 4.2.6.8 and 6.1.1.4'
S S 0.1246 0.1234 'International Tables Vol C Tables 4.2.6.8 and 6.1.1.4'

loop_
_exptl_crystal_face_index_h
_exptl_crystal_face_index_k
_exptl_crystal_face_index_l
_exptl_crystal_face_perp_dist
-1.00 2.00 -1.00 0.1130
0.00 -1.00 0.00 0.1270
-2.00 -2.00 -1.00 0.0920
2.00 2.00 1.00 0.0650
1.00 0.00 1.00 0.0780
-1.00 -1.00 -1.00 0.0890
1.00 1.00 1.00 0.0540
-1.00 0.00 2.00 0.0880
-1.00 1.00 2.00 0.0740
0.00 0.00 1.00 0.0830
0.00 1.00 -1.00 0.1140
-2.00 -1.00 -1.00 0.0950
2.00 2.00 -5.00 0.0910
1.00 6.00 -2.00 0.0920
1.00 -2.00 -7.00 0.1240
1.00 1.00 -8.00 0.0970

loop_
_geom_angle_atom_site_label_1
_geom_angle_atom_site_label_2
_geom_angle_atom_site_label_3
_geom_angle
_geom_angle_site_symmetry_1
_geom_angle_site_symmetry_3
_geom_angle_publ_flag
C18A O1A C21A 117.11(15) . . ?
C16A N1A H1A 126.2(15) . . ?
C16A N1A C23A 108.69(16) . . ?
C23A N1A H1A 124.8(15) . . ?
C24A N2A H2A 118.2(15) . . ?
C24A N2A C25A 123.13(16) . . ?
C25A N2A H2A 118.5(15) . . ?
C2A C1A H1AA 113.1 . . ?
C14A C1A H1AA 113.1 . . ?
C14A C1A C2A 106.89(15) . . ?
C14A C1A C15A 105.82(15) . . ?
C15A C1A H1AA 113.1 . . ?
C15A C1A C2A 104.07(15) . . ?
C3A C2A C1A 126.64(18) . . ?
C3A C2A C7A 120.54(19) . . ?
C7A C2A C1A 112.67(17) . . ?
C2A C3A H3A 120.3 . . ?
C2A C3A C4A 119.32(19) . . ?
C4A C3A H3A 120.3 . . ?
C3A C4A H4A 119.8 . . ?
C5A C4A C3A 120.4(2) . . ?
C5A C4A H4A 119.8 . . ?
C4A C5A H5A 119.8 . . ?
C4A C5A C6A 120.4(2) . . ?
C6A C5A H5A 119.8 . . ?
C5A C6A H6A 120.3 . . ?
C7A C6A C5A 119.35(19) . . ?
C7A C6A H6A 120.3 . . ?
C2A C7A C8A 113.15(17) . . ?
C6A C7A C2A 119.95(19) . . ?
C6A C7A C8A 126.81(18) . . ?
C7A C8A H8A 113.1 . . ?
C7A C8A C20A 103.83(15) . . ?
C9A C8A C7A 106.50(15) . . ?
C9A C8A H8A 113.1 . . ?
C9A C8A C20A 106.44(15) . . ?
C20A C8A H8A 113.1 . . ?
C10A C9A C8A 126.46(18) . . ?
C10A C9A C14A 119.96(19) . . ?
C14A C9A C8A 113.58(17) . . ?
C9A C10A H10A 120.2 . . ?
C9A C10A C11A 119.62(19) . . ?
C11A C10A H10A 120.2 . . ?
C10A C11A H11A 119.9 . . ?
C12A C11A C10A 120.2(2) . . ?
C12A C11A H11A 119.9 . . ?
C11A C12A H12A 119.7 . . ?
C11A C12A C13A 120.7(2) . . ?
C13A C12A H12A 119.7 . . ?
C12A C13A H13A 120.3 . . ?
C14A C13A C12A 119.3(2) . . ?
C14A C13A H13A 120.3 . . ?
C9A C14A C1A 112.49(17) . . ?
C13A C14A C1A 127.25(18) . . ?
C13A C14A C9A 120.24(19) . . ?
C16A C15A C1A 128.02(17) . . ?
C20A C15A C1A 114.40(16) . . ?
C20A C15A C16A 117.18(17) . . ?
N1A C16A C15A 130.18(17) . . ?
N1A C16A C17A 108.01(16) . . ?
C15A C16A C17A 121.68(17) . . ?
C16A C17A C22A 106.60(16) . . ?
C18A C17A C16A 119.36(16) . . ?
C18A C17A C22A 134.04(17) . . ?
O1A C18A C17A 115.10(16) . . ?
O1A C18A C19A 125.26(17) . . ?
C19A C18A C17A 119.63(17) . . ?
C18A C19A H19A 120.5 . . ?
C18A C19A C20A 119.01(17) . . ?
C20A C19A H19A 120.5 . . ?
C15A C20A C8A 112.38(16) . . ?
C15A C20A C19A 122.95(17) . . ?
C19A C20A C8A 124.43(17) . . ?
O1A C21A H21G 109.5 . . ?
O1A C21A H21H 109.5 . . ?
O1A C21A H21I 109.5 . . ?
H21G C21A H21H 109.5 . . ?
H21G C21A H21I 109.5 . . ?
H21H C21A H21I 109.5 . . ?
C17A C22A H22A 126.3 . . ?
C23A C22A C17A 107.38(16) . . ?
C23A C22A H22A 126.3 . . ?
N1A C23A C24A 122.36(16) . . ?
C22A C23A N1A 109.29(16) . . ?
C22A C23A C24A 128.27(17) . . ?
O2A C24A N2A 122.35(17) . . ?
O2A C24A C23A 120.63(17) . . ?
N2A C24A C23A 117.01(16) . . ?
N2A C25A H25I 109.3 . . ?
N2A C25A H25J 109.3 . . ?
N2A C25A C26A 111.58(15) . . ?
H25I C25A H25J 108.0 . . ?
C26A C25A H25I 109.3 . . ?
C26A C25A H25J 109.3 . . ?
C25A C26A H26I 109.2 . . ?
C25A C26A H26J 109.2 . . ?
C25A C26A C27A 111.92(16) . . ?
H26I C26A H26J 107.9 . . ?
C27A C26A H26I 109.2 . . ?
C27A C26A H26J 109.2 . . ?
C26A C27A H27I 109.0 . . ?
C26A C27A H27J 109.0 . . ?
H27I C27A H27J 107.8 . . ?
C28A C27A C26A 112.80(18) . . ?
C28A C27A H27I 109.0 . . ?
C28A C27A H27J 109.0 . . ?
C27A C28A H28M 109.5 . . ?
C27A C28A H28N 109.5 . . ?
C27A C28A H28O 109.5 . . ?
H28M C28A H28N 109.5 . . ?
H28M C28A H28O 109.5 . . ?
H28N C28A H28O 109.5 . . ?
C18B O1B C21B 116.67(16) . . ?
C16B N1B H1B 128.2(14) . . ?
C16B N1B C23B 108.90(16) . . ?
C23B N1B H1B 122.9(14) . . ?
C24B N2B H2B 120.1(15) . . ?
C24B N2B C25B 122.99(17) . . ?
C25B N2B H2B 116.8(15) . . ?
C2B C1B H1BA 113.1 . . ?
C2B C1B C15B 106.59(16) . . ?
C14B C1B H1BA 113.1 . . ?
C14B C1B C2B 104.88(16) . . ?
C14B C1B C15B 105.38(15) . . ?
C15B C1B H1BA 113.1 . . ?
C3B C2B C1B 126.90(18) . . ?
C3B C2B C7B 120.2(2) . . ?
C7B C2B C1B 112.84(18) . . ?
C2B C3B H3B 120.2 . . ?
C2B C3B C4B 119.7(2) . . ?
C4B C3B H3B 120.2 . . ?
C3B C4B H4B 120.0 . . ?
C5B C4B C3B 120.1(2) . . ?
C5B C4B H4B 120.0 . . ?
C4B C5B H5B 119.7 . . ?
C4B C5B C6B 120.6(2) . . ?
C6B C5B H5B 119.7 . . ?
C5B C6B H6B 120.2 . . ?
C7B C6B C5B 119.5(2) . . ?
C7B C6B H6B 120.2 . . ?
C2B C7B C8B 113.02(18) . . ?
C6B C7B C2B 119.9(2) . . ?
C6B C7B C8B 127.03(19) . . ?
C7B C8B H8B 113.0 . . ?
C7B C8B C9B 104.40(16) . . ?
C7B C8B C20B 106.45(16) . . ?
C9B C8B H8B 113.0 . . ?
C9B C8B C20B 106.19(17) . . ?
C20B C8B H8B 113.0 . . ?
C10B C9B C8B 126.8(2) . . ?
C10B C9B C14B 119.8(2) . . ?
C14B C9B C8B 113.41(18) . . ?
C9B C10B H10B 120.3 . . ?
C9B C10B C11B 119.4(2) . . ?
C11B C10B H10B 120.3 . . ?
C10B C11B H11B 119.7 . . ?
C12B C11B C10B 120.6(2) . . ?
C12B C11B H11B 119.7 . . ?
C11B C12B H12B 119.8 . . ?
C11B C12B C13B 120.3(2) . . ?
C13B C12B H12B 119.8 . . ?
C12B C13B H13B 120.4 . . ?
C14B C13B C12B 119.2(2) . . ?
C14B C13B H13B 120.4 . . ?
C9B C14B C1B 112.34(18) . . ?
C13B C14B C1B 126.92(19) . . ?
C13B C14B C9B 120.7(2) . . ?
C16B C15B C1B 128.57(17) . . ?
C20B C15B C1B 114.16(17) . . ?
C20B C15B C16B 117.27(18) . . ?
N1B C16B C15B 130.91(18) . . ?
N1B C16B C17B 107.84(16) . . ?
C15B C16B C17B 121.24(17) . . ?
C16B C17B C22B 106.77(16) . . ?
C18B C17B C16B 119.72(17) . . ?
C18B C17B C22B 133.50(18) . . ?
O1B C18B C17B 115.02(17) . . ?
O1B C18B C19B 125.47(17) . . ?
C19B C18B C17B 119.50(18) . . ?
C18B C19B H19B 120.5 . . ?
C18B C19B C20B 119.09(18) . . ?
C20B C19B H19B 120.5 . . ?
C15B C20B C8B 112.57(17) . . ?
C15B C20B C19B 123.16(18) . . ?
C19B C20B C8B 124.27(17) . . ?
O1B C21B H21J 109.5 . . ?
O1B C21B H21K 109.5 . . ?
O1B C21B H21L 109.5 . . ?
H21J C21B H21K 109.5 . . ?
H21J C21B H21L 109.5 . . ?
H21K C21B H21L 109.5 . . ?
C17B C22B H22B 126.3 . . ?
C23B C22B C17B 107.47(17) . . ?
C23B C22B H22B 126.3 . . ?
N1B C23B C24B 123.82(17) . . ?
C22B C23B N1B 109.02(17) . . ?
C22B C23B C24B 127.16(18) . . ?
O2B C24B N2B 121.98(18) . . ?
O2B C24B C23B 118.98(17) . . ?
N2B C24B C23B 119.04(17) . . ?
N2B C25B H25K 108.9 . . ?
N2B C25B H25L 108.9 . . ?
N2B C25B C26B 113.21(17) . . ?
H25K C25B H25L 107.7 . . ?
C26B C25B H25K 108.9 . . ?
C26B C25B H25L 108.9 . . ?
C25B C26B H26K 109.1 . . ?
C25B C26B H26L 109.1 . . ?
C25B C26B C27B 112.53(19) . . ?
H26K C26B H26L 107.8 . . ?
C27B C26B H26K 109.1 . . ?
C27B C26B H26L 109.1 . . ?
C26B C27B H27K 108.6 . . ?
C26B C27B H27L 108.6 . . ?
H27K C27B H27L 107.6 . . ?
C28B C27B C26B 114.5(2) . . ?
C28B C27B H27K 108.6 . . ?
C28B C27B H27L 108.6 . . ?
C27B C28B H28P 109.5 . . ?
C27B C28B H28Q 109.5 . . ?
C27B C28B H28R 109.5 . . ?
H28P C28B H28Q 109.5 . . ?
H28P C28B H28R 109.5 . . ?
H28Q C28B H28R 109.5 . . ?
C18C O1C C21C 116.21(15) . . ?
C16C N1C H1C 125.3(14) . . ?
C16C N1C C23C 108.61(16) . . ?
C23C N1C H1C 125.4(14) . . ?
C2C C1C H1CA 113.3 . . ?
C14C C1C H1CA 113.3 . . ?
C14C C1C C2C 104.92(15) . . ?
C14C C1C C15C 105.06(14) . . ?
C15C C1C H1CA 113.3 . . ?
C15C C1C C2C 106.12(15) . . ?
C3C C2C C1C 127.03(18) . . ?
C3C C2C C7C 120.03(18) . . ?
C7C C2C C1C 112.89(16) . . ?
C2C C3C H3C 120.5 . . ?
C2C C3C C4C 119.08(19) . . ?
C4C C3C H3C 120.5 . . ?
C3C C4C H4C 119.6 . . ?
C5C C4C C3C 120.70(19) . . ?
C5C C4C H4C 119.6 . . ?
C4C C5C H5C 119.9 . . ?
C4C C5C C6C 120.1(2) . . ?
C6C C5C H5C 119.9 . . ?
C5C C6C H6C 120.3 . . ?
C7C C6C C5C 119.4(2) . . ?
C7C C6C H6C 120.3 . . ?
C2C C7C C8C 113.19(17) . . ?
C6C C7C C2C 120.59(18) . . ?
C6C C7C C8C 126.21(18) . . ?
C7C C8C H8C 113.0 . . ?
C7C C8C C9C 105.90(15) . . ?
C9C C8C H8C 113.0 . . ?
C20C C8C C7C 105.57(15) . . ?
C20C C8C H8C 113.0 . . ?
C20C C8C C9C 105.77(15) . . ?
C10C C9C C8C 126.85(18) . . ?
C10C C9C C14C 120.14(18) . . ?
C14C C9C C8C 113.00(16) . . ?
C9C C10C H10C 120.4 . . ?
C9C C10C C11C 119.19(19) . . ?
C11C C10C H10C 120.4 . . ?
C10C C11C H11C 119.8 . . ?
C12C C11C C10C 120.50(18) . . ?
C12C C11C H11C 119.8 . . ?
C11C C12C H12C 119.7 . . ?
C11C C12C C13C 120.67(19) . . ?
C13C C12C H12C 119.7 . . ?
C12C C13C H13C 120.6 . . ?
C14C C13C C12C 118.82(19) . . ?
C14C C13C H13C 120.6 . . ?
C9C C14C C1C 112.98(16) . . ?
C13C C14C C1C 126.38(17) . . ?
C13C C14C C9C 120.64(17) . . ?
C16C C15C C1C 128.77(17) . . ?
C20C C15C C1C 114.18(16) . . ?
C20C C15C C16C 116.99(17) . . ?
N1C C16C C15C 131.13(17) . . ?
N1C C16C C17C 107.52(16) . . ?
C15C C16C C17C 121.34(17) . . ?
C18C C17C C16C 119.47(17) . . ?
C18C C17C C22C 133.53(17) . . ?
C22C C17C C16C 106.94(16) . . ?
O1C C18C C17C 115.18(17) . . ?
C19C C18C O1C 125.26(17) . . ?
C19C C18C C17C 119.53(17) . . ?
C18C C19C H19C 120.4 . . ?
C18C C19C C20C 119.18(18) . . ?
C20C C19C H19C 120.4 . . ?
C15C C20C C8C 112.58(16) . . ?
C15C C20C C19C 123.44(18) . . ?
C19C C20C C8C 123.95(17) . . ?
O1C C21C H21A 109.5 . . ?
O1C C21C H21B 109.5 . . ?
O1C C21C H21C 109.5 . . ?
H21A C21C H21B 109.5 . . ?
H21A C21C H21C 109.5 . . ?
H21B C21C H21C 109.5 . . ?
C17C C22C H22C 126.4 . . ?
C23C C22C C17C 107.24(17) . . ?
C23C C22C H22C 126.4 . . ?
N1C C23C C24C 119.71(17) . . ?
C22C C23C N1C 109.67(17) . . ?
C22C C23C C24C 130.61(18) . . ?
O2C C24C C23C 120.33(18) . . ?
O2C C24C N2C 123.82(19) . . ?
O2C C24C N2G 103.1(9) . . ?
C23C C24C N2G 119.4(8) . . ?
N2C C24C C23C 115.77(18) . . ?
C24C N2C H2C 117.3(19) . . ?
C24C N2C C25C 123.2(2) . . ?
C25C N2C H2C 119.5(19) . . ?
N2C C25C H25A 109.0 . . ?
N2C C25C H25B 109.0 . . ?
N2C C25C C26C 113.1(2) . . ?
H25A C25C H25B 107.8 . . ?
C26C C25C H25A 109.0 . . ?
C26C C25C H25B 109.0 . . ?
C25C C26C H26A 108.5 . . ?
C25C C26C H26B 108.5 . . ?
H26A C26C H26B 107.5 . . ?
C27C C26C C25C 115.1(3) . . ?
C27C C26C H26A 108.5 . . ?
C27C C26C H26B 108.5 . . ?
C26C C27C H27A 107.8 . . ?
C26C C27C H27B 107.8 . . ?
C26C C27C C28C 118.2(3) . . ?
H27A C27C H27B 107.1 . . ?
C28C C27C H27A 107.8 . . ?
C28C C27C H27B 107.8 . . ?
C27C C28C H28A 109.5 . . ?
C27C C28C H28B 109.5 . . ?
C27C C28C H28C 109.5 . . ?
H28A C28C H28B 109.5 . . ?
H28A C28C H28C 109.5 . . ?
H28B C28C H28C 109.5 . . ?
H27M C27E H27N 108.5 . . ?
C28E C27E H27M 110.4 . . ?
C28E C27E H27N 110.4 . . ?
C27E C28E H28S 109.5 . . ?
C27E C28E H28T 109.5 . . ?
C27E C28E H28U 109.5 . . ?
H28S C28E H28T 109.5 . . ?
H28S C28E H28U 109.5 . . ?
H28T C28E H28U 109.5 . . ?
C24C N2G C25G 125.5(18) . . ?
N2G C25G H25C 109.5 . . ?
N2G C25G H25D 109.5 . . ?
H25C C25G H25D 108.1 . . ?
C26G C25G N2G 111(2) . . ?
C26G C25G H25C 109.5 . . ?
C26G C25G H25D 109.5 . . ?
C25G C26G H26C 109.0 . . ?
C25G C26G H26D 109.0 . . ?
C25G C26G C27G 113(2) . . ?
H26C C26G H26D 107.8 . . ?
C27G C26G H26C 109.0 . . ?
C27G C26G H26D 109.0 . . ?
C26G C27G H27C 109.5 . . ?
C26G C27G H27D 109.5 . . ?
C26G C27G C28G 111(2) . . ?
H27C C27G H27D 108.1 . . ?
C28G C27G H27C 109.5 . . ?
C28G C27G H27D 109.5 . . ?
C27G C28G H28D 109.5 . . ?
C27G C28G H28E 109.5 . . ?
C27G C28G H28F 109.5 . . ?
H28D C28G H28E 109.5 . . ?
H28D C28G H28F 109.5 . . ?
H28E C28G H28F 109.5 . . ?
C18D O1D C21D 116.38(15) . . ?
C16D N1D H1D 124.4(15) . . ?
C16D N1D C23D 108.80(16) . . ?
C23D N1D H1D 124.9(15) . . ?
C24D N2D H2D 118.0(18) . . ?
C24D N2D C25D 124.2(4) . . ?
C24D N2D C25F 121.2(4) . . ?
C25D N2D H2D 116.7(18) . . ?
C25F N2D H2D 119.0(19) . . ?
C2D C1D H1DA 113.0 . . ?
C2D C1D C14D 104.54(16) . . ?
C2D C1D C15D 106.01(16) . . ?
C14D C1D H1DA 113.0 . . ?
C14D C1D C15D 106.58(16) . . ?
C15D C1D H1DA 113.0 . . ?
C3D C2D C1D 127.35(18) . . ?
C3D C2D C7D 119.76(18) . . ?
C7D C2D C1D 112.88(17) . . ?
C2D C3D H3D 120.1 . . ?
C2D C3D C4D 119.70(19) . . ?
C4D C3D H3D 120.1 . . ?
C3D C4D H4D 119.8 . . ?
C5D C4D C3D 120.45(19) . . ?
C5D C4D H4D 119.8 . . ?
C4D C5D H5D 120.0 . . ?
C4D C5D C6D 120.08(19) . . ?
C6D C5D H5D 120.0 . . ?
C5D C6D H6D 120.2 . . ?
C7D C6D C5D 119.6(2) . . ?
C7D C6D H6D 120.2 . . ?
C2D C7D C8D 112.53(17) . . ?
C6D C7D C2D 120.42(19) . . ?
C6D C7D C8D 127.03(19) . . ?
C7D C8D H8D 112.8 . . ?
C9D C8D C7D 104.68(17) . . ?
C9D C8D H8D 112.8 . . ?
C9D C8D C20D 107.02(17) . . ?
C20D C8D C7D 106.07(16) . . ?
C20D C8D H8D 112.8 . . ?
C10D C9D C8D 126.9(2) . . ?
C10D C9D C14D 120.0(2) . . ?
C14D C9D C8D 112.95(18) . . ?
C9D C10D H10D 120.5 . . ?
C9D C10D C11D 119.0(3) . . ?
C11D C10D H10D 120.5 . . ?
C10D C11D H11D 119.5 . . ?
C12D C11D C10D 121.0(2) . . ?
C12D C11D H11D 119.5 . . ?
C11D C12D H12D 119.9 . . ?
C11D C12D C13D 120.2(3) . . ?
C13D C12D H12D 119.9 . . ?
C12D C13D H13D 120.3 . . ?
C14D C13D C12D 119.4(3) . . ?
C14D C13D H13D 120.3 . . ?
C9D C14D C1D 112.81(18) . . ?
C13D C14D C1D 126.6(2) . . ?
C13D C14D C9D 120.5(2) . . ?
C16D C15D C1D 129.12(18) . . ?
C20D C15D C1D 113.91(17) . . ?
C20D C15D C16D 116.90(18) . . ?
N1D C16D C15D 131.55(18) . . ?
N1D C16D C17D 107.01(16) . . ?
C15D C16D C17D 121.42(17) . . ?
C16D C17D C22D 107.81(17) . . ?
C18D C17D C16D 119.78(18) . . ?
C18D C17D C22D 132.40(18) . . ?
O1D C18D C17D 113.85(17) . . ?
O1D C18D C19D 126.74(17) . . ?
C19D C18D C17D 119.41(18) . . ?
C18D C19D H19D 120.3 . . ?
C18D C19D C20D 119.32(18) . . ?
C20D C19D H19D 120.3 . . ?
C15D C20D C8D 112.39(18) . . ?
C15D C20D C19D 123.15(18) . . ?
C19D C20D C8D 124.43(18) . . ?
O1D C21D H21D 109.5 . . ?
O1D C21D H21E 109.5 . . ?
O1D C21D H21F 109.5 . . ?
H21D C21D H21E 109.5 . . ?
H21D C21D H21F 109.5 . . ?
H21E C21D H21F 109.5 . . ?
C17D C22D H22D 126.7 . . ?
C23D C22D C17D 106.67(17) . . ?
C23D C22D H22D 126.7 . . ?
N1D C23D C24D 119.81(17) . . ?
C22D C23D N1D 109.71(17) . . ?
C22D C23D C24D 130.37(18) . . ?
O2D C24D N2D 122.98(19) . . ?
O2D C24D C23D 119.85(18) . . ?
N2D C24D C23D 117.18(18) . . ?
N2D C25D H25E 110.4 . . ?
N2D C25D H25F 110.4 . . ?
N2D C25D C26D 106.8(5) . . ?
H25E C25D H25F 108.6 . . ?
C26D C25D H25E 110.4 . . ?
C26D C25D H25F 110.4 . . ?
C25D C26D H26E 108.9 . . ?
C25D C26D H26F 108.9 . . ?
H26E C26D H26F 107.7 . . ?
C27D C26D C25D 113.3(5) . . ?
C27D C26D H26E 108.9 . . ?
C27D C26D H26F 108.9 . . ?
C26D C27D H27E 109.0 . . ?
C26D C27D H27F 109.0 . . ?
H27E C27D H27F 107.8 . . ?
C28D C27D C26D 113.0(4) . . ?
C28D C27D H27E 109.0 . . ?
C28D C27D H27F 109.0 . . ?
C27D C28D H28G 109.5 . . ?
C27D C28D H28H 109.5 . . ?
C27D C28D H28I 109.5 . . ?
H28G C28D H28H 109.5 . . ?
H28G C28D H28I 109.5 . . ?
H28H C28D H28I 109.5 . . ?
N2D C25F H25G 110.3 . . ?
N2D C25F H25H 110.3 . . ?
H25G C25F H25H 108.6 . . ?
C26F C25F N2D 106.9(6) . . ?
C26F C25F H25G 110.3 . . ?
C26F C25F H25H 110.3 . . ?
C25F C26F H26G 108.6 . . ?
C25F C26F H26H 108.6 . . ?
C25F C26F C27F 114.7(6) . . ?
H26G C26F H26H 107.6 . . ?
C27F C26F H26G 108.6 . . ?
C27F C26F H26H 108.6 . . ?
C26F C27F H27G 108.9 . . ?
C26F C27F H27H 108.9 . . ?
H27G C27F H27H 107.7 . . ?
C28F C27F C26F 113.6(6) . . ?
C28F C27F H27G 108.9 . . ?
C28F C27F H27H 108.9 . . ?
C27F C28F H28J 109.5 . . ?
C27F C28F H28K 109.5 . . ?
C27F C28F H28L 109.5 . . ?
H28J C28F H28K 109.5 . . ?
H28J C28F H28L 109.5 . . ?
H28K C28F H28L 109.5 . . ?
H27O C27H H27P 104.2 . . ?
C28H C27H H27O 100.7 . . ?
C28H C27H H27P 100.7 . . ?
C27H C28H H28V 109.5 . . ?
C27H C28H H28W 109.5 . . ?
C27H C28H H28X 109.5 . . ?
H28V C28H H28W 109.5 . . ?
H28V C28H H28X 109.5 . . ?
H28W C28H H28X 109.5 . . ?
O1X1 S1X1 C1X1 106.24(11) . . ?
O1X1 S1X1 C2X1 107.38(13) . . ?
C1X1 S1X1 C2X1 97.99(14) . . ?
S1X1 C1X1 H1XA 109.5 . . ?
S1X1 C1X1 H1XB 109.5 . . ?
S1X1 C1X1 H1XC 109.5 . . ?
H1XA C1X1 H1XB 109.5 . . ?
H1XA C1X1 H1XC 109.5 . . ?
H1XB C1X1 H1XC 109.5 . . ?
S1X1 C2X1 H2XA 109.5 . . ?
S1X1 C2X1 H2XB 109.5 . . ?
S1X1 C2X1 H2XC 109.5 . . ?
H2XA C2X1 H2XB 109.5 . . ?
H2XA C2X1 H2XC 109.5 . . ?
H2XB C2X1 H2XC 109.5 . . ?
O1X2 S1X2 C1X2 101.8(14) . . ?
O1X2 S1X2 C2X2 107(2) . . ?
C2X2 S1X2 C1X2 94(2) . . ?
S1X2 C1X2 H1XD 109.5 . . ?
S1X2 C1X2 H1XE 109.5 . . ?
S1X2 C1X2 H1XF 109.5 . . ?
H1XD C1X2 H1XE 109.5 . . ?
H1XD C1X2 H1XF 109.5 . . ?
H1XE C1X2 H1XF 109.5 . . ?
S1X2 C2X2 H2XD 109.5 . . ?
S1X2 C2X2 H2XE 109.5 . . ?
S1X2 C2X2 H2XF 109.5 . . ?
H2XD C2X2 H2XE 109.5 . . ?
H2XD C2X2 H2XF 109.5 . . ?
H2XE C2X2 H2XF 109.5 . . ?
O1Y S1Y C1Y 106.83(16) . . ?
O1Y S1Y C2Y 105.91(15) . . ?
C1Y S1Y C2Y 97.37(16) . . ?
S1Y C1Y H1YA 109.5 . . ?
S1Y C1Y H1YB 109.5 . . ?
S1Y C1Y H1YC 109.5 . . ?
H1YA C1Y H1YB 109.5 . . ?
H1YA C1Y H1YC 109.5 . . ?
H1YB C1Y H1YC 109.5 . . ?
S1Y C2Y H2YA 109.5 . . ?
S1Y C2Y H2YB 109.5 . . ?
S1Y C2Y H2YC 109.5 . . ?
H2YA C2Y H2YB 109.5 . . ?
H2YA C2Y H2YC 109.5 . . ?
H2YB C2Y H2YC 109.5 . . ?
O1Y2 S1Y2 C1Y2 104.3(12) . . ?
O1Y2 S1Y2 C2Y2 108.1(10) . . ?
C1Y2 S1Y2 C2Y2 104.9(13) . . ?
S1Y2 C1Y2 H1YD 109.5 . . ?
S1Y2 C1Y2 H1YE 109.5 . . ?
S1Y2 C1Y2 H1YF 109.5 . . ?
H1YD C1Y2 H1YE 109.5 . . ?
H1YD C1Y2 H1YF 109.5 . . ?
H1YE C1Y2 H1YF 109.5 . . ?
S1Y2 C2Y2 H2YD 109.5 . . ?
S1Y2 C2Y2 H2YE 109.5 . . ?
S1Y2 C2Y2 H2YF 109.5 . . ?
H2YD C2Y2 H2YE 109.5 . . ?
H2YD C2Y2 H2YF 109.5 . . ?
H2YE C2Y2 H2YF 109.5 . . ?

loop_
_geom_bond_atom_site_label_1
_geom_bond_atom_site_label_2
_geom_bond_distance
_geom_bond_site_symmetry_2
_geom_bond_publ_flag
O1A C18A 1.363(2) . ?
O1A C21A 1.429(2) . ?
O2A C24A 1.247(2) . ?
N1A H1A 0.91(2) . ?
N1A C16A 1.370(2) . ?
N1A C23A 1.384(2) . ?
N2A H2A 0.85(2) . ?
N2A C24A 1.332(2) . ?
N2A C25A 1.455(2) . ?
C1A H1AA 1.0000 . ?
C1A C2A 1.528(3) . ?
C1A C14A 1.518(3) . ?
C1A C15A 1.526(3) . ?
C2A C3A 1.378(3) . ?
C2A C7A 1.404(3) . ?
C3A H3A 0.9500 . ?
C3A C4A 1.393(3) . ?
C4A H4A 0.9500 . ?
C4A C5A 1.383(3) . ?
C5A H5A 0.9500 . ?
C5A C6A 1.395(3) . ?
C6A H6A 0.9500 . ?
C6A C7A 1.383(3) . ?
C7A C8A 1.525(3) . ?
C8A H8A 1.0000 . ?
C8A C9A 1.524(3) . ?
C8A C20A 1.529(3) . ?
C9A C10A 1.381(3) . ?
C9A C14A 1.402(3) . ?
C10A H10A 0.9500 . ?
C10A C11A 1.389(3) . ?
C11A H11A 0.9500 . ?
C11A C12A 1.379(3) . ?
C12A H12A 0.9500 . ?
C12A C13A 1.390(3) . ?
C13A H13A 0.9500 . ?
C13A C14A 1.378(3) . ?
C15A C16A 1.395(3) . ?
C15A C20A 1.380(3) . ?
C16A C17A 1.410(3) . ?
C17A C18A 1.406(3) . ?
C17A C22A 1.427(3) . ?
C18A C19A 1.389(3) . ?
C19A H19A 0.9500 . ?
C19A C20A 1.409(3) . ?
C21A H21G 0.9800 . ?
C21A H21H 0.9800 . ?
C21A H21I 0.9800 . ?
C22A H22A 0.9500 . ?
C22A C23A 1.366(3) . ?
C23A C24A 1.472(3) . ?
C25A H25I 0.9900 . ?
C25A H25J 0.9900 . ?
C25A C26A 1.518(3) . ?
C26A H26I 0.9900 . ?
C26A H26J 0.9900 . ?
C26A C27A 1.522(3) . ?
C27A H27I 0.9900 . ?
C27A H27J 0.9900 . ?
C27A C28A 1.518(3) . ?
C28A H28M 0.9800 . ?
C28A H28N 0.9800 . ?
C28A H28O 0.9800 . ?
O1B C18B 1.366(2) . ?
O1B C21B 1.434(2) . ?
O2B C24B 1.249(2) . ?
N1B H1B 0.91(2) . ?
N1B C16B 1.365(2) . ?
N1B C23B 1.388(2) . ?
N2B H2B 0.85(2) . ?
N2B C24B 1.336(2) . ?
N2B C25B 1.456(2) . ?
C1B H1BA 1.0000 . ?
C1B C2B 1.525(3) . ?
C1B C14B 1.525(3) . ?
C1B C15B 1.526(3) . ?
C2B C3B 1.382(3) . ?
C2B C7B 1.400(3) . ?
C3B H3B 0.9500 . ?
C3B C4B 1.389(3) . ?
C4B H4B 0.9500 . ?
C4B C5B 1.381(3) . ?
C5B H5B 0.9500 . ?
C5B C6B 1.389(3) . ?
C6B H6B 0.9500 . ?
C6B C7B 1.383(3) . ?
C7B C8B 1.521(3) . ?
C8B H8B 1.0000 . ?
C8B C9B 1.524(3) . ?
C8B C20B 1.532(3) . ?
C9B C10B 1.386(3) . ?
C9B C14B 1.402(3) . ?
C10B H10B 0.9500 . ?
C10B C11B 1.388(4) . ?
C11B H11B 0.9500 . ?
C11B C12B 1.381(4) . ?
C12B H12B 0.9500 . ?
C12B C13B 1.395(4) . ?
C13B H13B 0.9500 . ?
C13B C14B 1.375(3) . ?
C15B C16B 1.402(3) . ?
C15B C20B 1.375(3) . ?
C16B C17B 1.412(3) . ?
C17B C18B 1.406(3) . ?
C17B C22B 1.422(3) . ?
C18B C19B 1.386(3) . ?
C19B H19B 0.9500 . ?
C19B C20B 1.410(3) . ?
C21B H21J 0.9800 . ?
C21B H21K 0.9800 . ?
C21B H21L 0.9800 . ?
C22B H22B 0.9500 . ?
C22B C23B 1.365(3) . ?
C23B C24B 1.470(3) . ?
C25B H25K 0.9900 . ?
C25B H25L 0.9900 . ?
C25B C26B 1.504(3) . ?
C26B H26K 0.9900 . ?
C26B H26L 0.9900 . ?
C26B C27B 1.531(3) . ?
C27B H27K 0.9900 . ?
C27B H27L 0.9900 . ?
C27B C28B 1.506(4) . ?
C28B H28P 0.9800 . ?
C28B H28Q 0.9800 . ?
C28B H28R 0.9800 . ?
O1C C18C 1.377(2) . ?
O1C C21C 1.427(2) . ?
O2C C24C 1.247(2) . ?
N1C H1C 0.87(2) . ?
N1C C16C 1.371(2) . ?
N1C C23C 1.381(2) . ?
C1C H1CA 1.0000 . ?
C1C C2C 1.531(3) . ?
C1C C14C 1.523(3) . ?
C1C C15C 1.530(2) . ?
C2C C3C 1.389(3) . ?
C2C C7C 1.395(3) . ?
C3C H3C 0.9500 . ?
C3C C4C 1.393(3) . ?
C4C H4C 0.9500 . ?
C4C C5C 1.382(3) . ?
C5C H5C 0.9500 . ?
C5C C6C 1.393(3) . ?
C6C H6C 0.9500 . ?
C6C C7C 1.379(3) . ?
C7C C8C 1.524(3) . ?
C8C H8C 1.0000 . ?
C8C C9C 1.530(3) . ?
C8C C20C 1.521(3) . ?
C9C C10C 1.381(3) . ?
C9C C14C 1.399(3) . ?
C10C H10C 0.9500 . ?
C10C C11C 1.394(3) . ?
C11C H11C 0.9500 . ?
C11C C12C 1.377(3) . ?
C12C H12C 0.9500 . ?
C12C C13C 1.395(3) . ?
C13C H13C 0.9500 . ?
C13C C14C 1.381(3) . ?
C15C C16C 1.392(3) . ?
C15C C20C 1.380(3) . ?
C16C C17C 1.421(3) . ?
C17C C18C 1.413(3) . ?
C17C C22C 1.415(3) . ?
C18C C19C 1.374(3) . ?
C19C H19C 0.9500 . ?
C19C C20C 1.409(3) . ?
C21C H21A 0.9800 . ?
C21C H21B 0.9800 . ?
C21C H21C 0.9800 . ?
C22C H22C 0.9500 . ?
C22C C23C 1.367(3) . ?
C23C C24C 1.462(3) . ?
C24C N2C 1.339(3) . ?
C24C N2G 1.47(2) . ?
N2C H2C 0.82(3) . ?
N2C C25C 1.453(3) . ?
C25C H25A 0.9900 . ?
C25C H25B 0.9900 . ?
C25C C26C 1.515(4) . ?
C26C H26A 0.9900 . ?
C26C H26B 0.9900 . ?
C26C C27C 1.509(5) . ?
C27C H27A 0.9900 . ?
C27C H27B 0.9900 . ?
C27C C28C 1.593(6) . ?
C28C H28A 0.9800 . ?
C28C H28B 0.9800 . ?
C28C H28C 0.9800 . ?
C27E H27M 0.9896 . ?
C27E H27N 0.9907 . ?
C27E C28E 1.522(9) . ?
C28E H28S 0.9800 . ?
C28E H28T 0.9800 . ?
C28E H28U 0.9800 . ?
N2G C25G 1.55(3) . ?
C25G H25C 0.9900 . ?
C25G H25D 0.9900 . ?
C25G C26G 1.498(19) . ?
C26G H26C 0.9900 . ?
C26G H26D 0.9900 . ?
C26G C27G 1.508(19) . ?
C27G H27C 0.9900 . ?
C27G H27D 0.9900 . ?
C27G C28G 1.513(19) . ?
C28G H28D 0.9800 . ?
C28G H28E 0.9800 . ?
C28G H28F 0.9800 . ?
O1D C18D 1.367(2) . ?
O1D C21D 1.425(2) . ?
O2D C24D 1.252(2) . ?
N1D H1D 0.91(2) . ?
N1D C16D 1.377(2) . ?
N1D C23D 1.379(2) . ?
N2D H2D 0.85(3) . ?
N2D C24D 1.328(3) . ?
N2D C25D 1.474(9) . ?
N2D C25F 1.484(9) . ?
C1D H1DA 1.0000 . ?
C1D C2D 1.522(3) . ?
C1D C14D 1.524(3) . ?
C1D C15D 1.528(3) . ?
C2D C3D 1.381(3) . ?
C2D C7D 1.405(3) . ?
C3D H3D 0.9500 . ?
C3D C4D 1.389(3) . ?
C4D H4D 0.9500 . ?
C4D C5D 1.386(3) . ?
C5D H5D 0.9500 . ?
C5D C6D 1.392(3) . ?
C6D H6D 0.9500 . ?
C6D C7D 1.377(3) . ?
C7D C8D 1.532(3) . ?
C8D H8D 1.0000 . ?
C8D C9D 1.525(3) . ?
C8D C20D 1.525(3) . ?
C9D C10D 1.382(3) . ?
C9D C14D 1.398(3) . ?
C10D H10D 0.9500 . ?
C10D C11D 1.394(4) . ?
C11D H11D 0.9500 . ?
C11D C12D 1.377(4) . ?
C12D H12D 0.9500 . ?
C12D C13D 1.387(4) . ?
C13D H13D 0.9500 . ?
C13D C14D 1.382(3) . ?
C15D C16D 1.395(3) . ?
C15D C20D 1.383(3) . ?
C16D C17D 1.413(3) . ?
C17D C18D 1.410(3) . ?
C17D C22D 1.415(3) . ?
C18D C19D 1.375(3) . ?
C19D H19D 0.9500 . ?
C19D C20D 1.411(3) . ?
C21D H21D 0.9800 . ?
C21D H21E 0.9800 . ?
C21D H21F 0.9800 . ?
C22D H22D 0.9500 . ?
C22D C23D 1.372(3) . ?
C23D C24D 1.466(3) . ?
C25D H25E 0.9900 . ?
C25D H25F 0.9900 . ?
C25D C26D 1.540(8) . ?
C26D H26E 0.9900 . ?
C26D H26F 0.9900 . ?
C26D C27D 1.538(6) . ?
C27D H27E 0.9900 . ?
C27D H27F 0.9900 . ?
C27D C28D 1.512(7) . ?
C28D H28G 0.9800 . ?
C28D H28H 0.9800 . ?
C28D H28I 0.9800 . ?
C25F H25G 0.9900 . ?
C25F H25H 0.9900 . ?
C25F C26F 1.479(10) . ?
C26F H26G 0.9900 . ?
C26F H26H 0.9900 . ?
C26F C27F 1.488(9) . ?
C27F H27G 0.9900 . ?
C27F H27H 0.9900 . ?
C27F C28F 1.442(8) . ?
C28F H28J 0.9800 . ?
C28F H28K 0.9800 . ?
C28F H28L 0.9800 . ?
C27H H27O 0.9913 . ?
C27H H27P 0.9902 . ?
C27H C28H 1.54(2) . ?
C28H H28V 0.9800 . ?
C28H H28W 0.9800 . ?
C28H H28X 0.9800 . ?
S1X1 O1X1 1.4993(18) . ?
S1X1 C1X1 1.782(3) . ?
S1X1 C2X1 1.784(3) . ?
C1X1 H1XA 0.9800 . ?
C1X1 H1XB 0.9800 . ?
C1X1 H1XC 0.9800 . ?
C2X1 H2XA 0.9800 . ?
C2X1 H2XB 0.9800 . ?
C2X1 H2XC 0.9800 . ?
S1X2 O1X2 1.42(2) . ?
S1X2 C1X2 1.82(3) . ?
S1X2 C2X2 1.71(5) . ?
C1X2 H1XD 0.9800 . ?
C1X2 H1XE 0.9800 . ?
C1X2 H1XF 0.9800 . ?
C2X2 H2XD 0.9800 . ?
C2X2 H2XE 0.9800 . ?
C2X2 H2XF 0.9800 . ?
S1Y O1Y 1.508(2) . ?
S1Y C1Y 1.776(3) . ?
S1Y C2Y 1.782(3) . ?
C1Y H1YA 0.9800 . ?
C1Y H1YB 0.9800 . ?
C1Y H1YC 0.9800 . ?
C2Y H2YA 0.9800 . ?
C2Y H2YB 0.9800 . ?
C2Y H2YC 0.9800 . ?
S1Y2 O1Y2 1.401(14) . ?
S1Y2 C1Y2 1.71(3) . ?
S1Y2 C2Y2 1.87(3) . ?
C1Y2 H1YD 0.9800 . ?
C1Y2 H1YE 0.9800 . ?
C1Y2 H1YF 0.9800 . ?
C2Y2 H2YD 0.9800 . ?
C2Y2 H2YE 0.9800 . ?
C2Y2 H2YF 0.9800 . ?

loop_
_geom_torsion_atom_site_label_1
_geom_torsion_atom_site_label_2
_geom_torsion_atom_site_label_3
_geom_torsion_atom_site_label_4
_geom_torsion
_geom_torsion_site_symmetry_1
_geom_torsion_site_symmetry_2
_geom_torsion_site_symmetry_3
_geom_torsion_site_symmetry_4
_geom_torsion_publ_flag
O1A C18A C19A C20A 177.63(18) . . . . ?
N1A C16A C17A C18A -178.62(17) . . . . ?
N1A C16A C17A C22A 2.0(2) . . . . ?
N1A C23A C24A O2A 159.91(17) . . . . ?
N1A C23A C24A N2A -20.9(3) . . . . ?
N2A C25A C26A C27A 177.22(16) . . . . ?
C1A C2A C3A C4A -175.38(18) . . . . ?
C1A C2A C7A C6A 176.47(17) . . . . ?
C1A C2A C7A C8A -0.2(2) . . . . ?
C1A C15A C16A N1A -7.2(3) . . . . ?
C1A C15A C16A C17A 168.15(18) . . . . ?
C1A C15A C20A C8A 1.5(2) . . . . ?
C1A C15A C20A C19A -173.03(17) . . . . ?
C2A C1A C14A C9A -55.6(2) . . . . ?
C2A C1A C14A C13A 125.8(2) . . . . ?
C2A C1A C15A C16A -116.6(2) . . . . ?
C2A C1A C15A C20A 55.8(2) . . . . ?
C2A C3A C4A C5A -0.5(3) . . . . ?
C2A C7A C8A C9A -54.7(2) . . . . ?
C2A C7A C8A C20A 57.4(2) . . . . ?
C3A C2A C7A C6A 0.6(3) . . . . ?
C3A C2A C7A C8A -176.01(17) . . . . ?
C3A C4A C5A C6A 0.7(3) . . . . ?
C4A C5A C6A C7A -0.2(3) . . . . ?
C5A C6A C7A C2A -0.4(3) . . . . ?
C5A C6A C7A C8A 175.73(18) . . . . ?
C6A C7A C8A C9A 128.9(2) . . . . ?
C6A C7A C8A C20A -118.9(2) . . . . ?
C7A C2A C3A C4A -0.2(3) . . . . ?
C7A C8A C9A C10A -125.8(2) . . . . ?
C7A C8A C9A C14A 55.0(2) . . . . ?
C7A C8A C20A C15A -58.2(2) . . . . ?
C7A C8A C20A C19A 116.3(2) . . . . ?
C8A C9A C10A C11A -178.59(19) . . . . ?
C8A C9A C14A C1A 0.2(2) . . . . ?
C8A C9A C14A C13A 178.83(18) . . . . ?
C9A C8A C20A C15A 54.0(2) . . . . ?
C9A C8A C20A C19A -131.54(19) . . . . ?
C9A C10A C11A C12A -0.3(3) . . . . ?
C10A C9A C14A C1A -179.08(17) . . . . ?
C10A C9A C14A C13A -0.4(3) . . . . ?
C10A C11A C12A C13A 0.0(3) . . . . ?
C11A C12A C13A C14A 0.1(3) . . . . ?
C12A C13A C14A C1A 178.5(2) . . . . ?
C12A C13A C14A C9A 0.1(3) . . . . ?
C14A C1A C2A C3A -128.7(2) . . . . ?
C14A C1A C2A C7A 55.7(2) . . . . ?
C14A C1A C15A C16A 130.9(2) . . . . ?
C14A C1A C15A C20A -56.6(2) . . . . ?
C14A C9A C10A C11A 0.5(3) . . . . ?
C15A C1A C2A C3A 119.6(2) . . . . ?
C15A C1A C2A C7A -55.95(19) . . . . ?
C15A C1A C14A C9A 54.9(2) . . . . ?
C15A C1A C14A C13A -123.7(2) . . . . ?
C15A C16A C17A C18A 5.2(3) . . . . ?
C15A C16A C17A C22A -174.28(17) . . . . ?
C16A N1A C23A C22A -0.2(2) . . . . ?
C16A N1A C23A C24A 176.89(16) . . . . ?
C16A C15A C20A C8A 174.84(17) . . . . ?
C16A C15A C20A C19A 0.3(3) . . . . ?
C16A C17A C18A O1A 178.62(16) . . . . ?
C16A C17A C18A C19A -2.2(3) . . . . ?
C16A C17A C22A C23A -2.0(2) . . . . ?
C17A C18A C19A C20A -1.4(3) . . . . ?
C17A C22A C23A N1A 1.4(2) . . . . ?
C17A C22A C23A C24A -175.44(18) . . . . ?
C18A C17A C22A C23A 178.6(2) . . . . ?
C18A C19A C20A C8A -171.39(18) . . . . ?
C18A C19A C20A C15A 2.5(3) . . . . ?
C20A C8A C9A C10A 123.9(2) . . . . ?
C20A C8A C9A C14A -55.3(2) . . . . ?
C20A C15A C16A N1A -179.45(19) . . . . ?
C20A C15A C16A C17A -4.1(3) . . . . ?
C21A O1A C18A C17A 175.94(19) . . . . ?
C21A O1A C18A C19A -3.2(3) . . . . ?
C22A C17A C18A O1A -2.1(3) . . . . ?
C22A C17A C18A C19A 177.0(2) . . . . ?
C22A C23A C24A O2A -23.6(3) . . . . ?
C22A C23A C24A N2A 155.53(19) . . . . ?
C23A N1A C16A C15A 174.66(19) . . . . ?
C23A N1A C16A C17A -1.1(2) . . . . ?
C24A N2A C25A C26A -162.34(17) . . . . ?
C25A N2A C24A O2A -3.8(3) . . . . ?
C25A N2A C24A C23A 177.03(16) . . . . ?
C25A C26A C27A C28A -173.39(19) . . . . ?
O1B C18B C19B C20B -179.20(19) . . . . ?
N1B C16B C17B C18B -179.93(18) . . . . ?
N1B C16B C17B C22B 1.0(2) . . . . ?
N1B C23B C24B O2B 166.32(18) . . . . ?
N1B C23B C24B N2B -14.5(3) . . . . ?
N2B C25B C26B C27B -170.0(2) . . . . ?
C1B C2B C3B C4B 176.84(19) . . . . ?
C1B C2B C7B C6B -178.08(18) . . . . ?
C1B C2B C7B C8B 0.0(2) . . . . ?
C1B C15B C16B N1B 0.3(4) . . . . ?
C1B C15B C16B C17B 178.86(19) . . . . ?
C1B C15B C20B C8B 1.4(2) . . . . ?
C1B C15B C20B C19B -179.36(19) . . . . ?
C2B C1B C14B C9B -56.4(2) . . . . ?
C2B C1B C14B C13B 121.3(2) . . . . ?
C2B C1B C15B C16B -126.5(2) . . . . ?
C2B C1B C15B C20B 54.0(2) . . . . ?
C2B C3B C4B C5B 0.6(3) . . . . ?
C2B C7B C8B C9B -56.7(2) . . . . ?
C2B C7B C8B C20B 55.4(2) . . . . ?
C3B C2B C7B C6B -0.9(3) . . . . ?
C3B C2B C7B C8B 177.22(18) . . . . ?
C3B C4B C5B C6B -0.6(3) . . . . ?
C4B C5B C6B C7B -0.2(3) . . . . ?
C5B C6B C7B C2B 1.0(3) . . . . ?
C5B C6B C7B C8B -176.9(2) . . . . ?
C6B C7B C8B C9B 121.2(2) . . . . ?
C6B C7B C8B C20B -126.7(2) . . . . ?
C7B C2B C3B C4B 0.1(3) . . . . ?
C7B C8B C9B C10B -120.8(2) . . . . ?
C7B C8B C9B C14B 57.2(2) . . . . ?
C7B C8B C20B C15B -56.3(2) . . . . ?
C7B C8B C20B C19B 124.5(2) . . . . ?
C8B C9B C10B C11B 177.8(2) . . . . ?
C8B C9B C14B C1B -0.5(3) . . . . ?
C8B C9B C14B C13B -178.4(2) . . . . ?
C9B C8B C20B C15B 54.5(2) . . . . ?
C9B C8B C20B C19B -124.7(2) . . . . ?
C9B C10B C11B C12B 0.5(4) . . . . ?
C10B C9B C14B C1B 177.6(2) . . . . ?
C10B C9B C14B C13B -0.3(3) . . . . ?
C10B C11B C12B C13B -0.7(5) . . . . ?
C11B C12B C13B C14B 0.3(4) . . . . ?
C12B C13B C14B C1B -177.4(2) . . . . ?
C12B C13B C14B C9B 0.2(4) . . . . ?
C14B C1B C2B C3B -120.0(2) . . . . ?
C14B C1B C2B C7B 57.0(2) . . . . ?
C14B C1B C15B C16B 122.4(2) . . . . ?
C14B C1B C15B C20B -57.1(2) . . . . ?
C14B C9B C10B C11B 0.0(4) . . . . ?
C15B C1B C2B C3B 128.6(2) . . . . ?
C15B C1B C2B C7B -54.5(2) . . . . ?
C15B C1B C14B C9B 55.9(2) . . . . ?
C15B C1B C14B C13B -126.4(2) . . . . ?
C15B C16B C17B C18B 1.3(3) . . . . ?
C15B C16B C17B C22B -177.82(18) . . . . ?
C16B N1B C23B C22B 0.3(2) . . . . ?
C16B N1B C23B C24B 179.39(18) . . . . ?
C16B C15B C20B C8B -178.14(18) . . . . ?
C16B C15B C20B C19B 1.1(3) . . . . ?
C16B C17B C18B O1B 178.75(17) . . . . ?
C16B C17B C18B C19B -0.2(3) . . . . ?
C16B C17B C22B C23B -0.8(2) . . . . ?
C17B C18B C19B C20B -0.4(3) . . . . ?
C17B C22B C23B N1B 0.4(2) . . . . ?
C17B C22B C23B C24B -178.72(18) . . . . ?
C18B C17B C22B C23B -179.7(2) . . . . ?
C18B C19B C20B C8B 179.1(2) . . . . ?
C18B C19B C20B C15B -0.1(3) . . . . ?
C20B C8B C9B C10B 126.9(2) . . . . ?
C20B C8B C9B C14B -55.1(2) . . . . ?
C20B C15B C16B N1B 179.8(2) . . . . ?
C20B C15B C16B C17B -1.7(3) . . . . ?
C21B O1B C18B C17B 175.89(19) . . . . ?
C21B O1B C18B C19B -5.3(3) . . . . ?
C22B C17B C18B O1B -2.5(3) . . . . ?
C22B C17B C18B C19B 178.6(2) . . . . ?
C22B C23B C24B O2B -14.7(3) . . . . ?
C22B C23B C24B N2B 164.50(19) . . . . ?
C23B N1B C16B C15B 177.9(2) . . . . ?
C23B N1B C16B C17B -0.8(2) . . . . ?
C24B N2B C25B C26B 114.2(2) . . . . ?
C25B N2B C24B O2B -1.8(3) . . . . ?
C25B N2B C24B C23B 179.01(17) . . . . ?
C25B C26B C27B C28B -60.1(3) . . . . ?
O1C C18C C19C C20C -178.02(17) . . . . ?
O2C C24C N2C C25C 3.5(3) . . . . ?
O2C C24C N2G C25G -50(2) . . . . ?
N1C C16C C17C C18C -177.33(16) . . . . ?
N1C C16C C17C C22C 0.0(2) . . . . ?
N1C C23C C24C O2C 13.2(3) . . . . ?
N1C C23C C24C N2C -163.43(17) . . . . ?
N1C C23C C24C N2G 142.4(10) . . . . ?
C1C C2C C3C C4C 178.09(18) . . . . ?
C1C C2C C7C C6C -179.63(17) . . . . ?
C1C C2C C7C C8C -1.1(2) . . . . ?
C1C C15C C16C N1C -1.4(3) . . . . ?
C1C C15C C16C C17C -179.65(17) . . . . ?
C1C C15C C20C C8C 2.1(2) . . . . ?
C1C C15C C20C C19C -179.80(16) . . . . ?
C2C C1C C14C C9C -57.38(19) . . . . ?
C2C C1C C14C C13C 121.98(19) . . . . ?
C2C C1C C15C C16C -129.09(19) . . . . ?
C2C C1C C15C C20C 53.6(2) . . . . ?
C2C C3C C4C C5C 0.4(3) . . . . ?
C2C C7C C8C C9C -54.9(2) . . . . ?
C2C C7C C8C C20C 56.9(2) . . . . ?
C3C C2C C7C C6C -2.0(3) . . . . ?
C3C C2C C7C C8C 176.58(17) . . . . ?
C3C C4C C5C C6C -0.3(3) . . . . ?
C4C C5C C6C C7C -0.8(3) . . . . ?
C5C C6C C7C C2C 2.0(3) . . . . ?
C5C C6C C7C C8C -176.34(18) . . . . ?
C6C C7C C8C C9C 123.5(2) . . . . ?
C6C C7C C8C C20C -124.6(2) . . . . ?
C7C C2C C3C C4C 0.8(3) . . . . ?
C7C C8C C9C C10C -125.0(2) . . . . ?
C7C C8C C9C C14C 54.8(2) . . . . ?
C7C C8C C20C C15C -57.4(2) . . . . ?
C7C C8C C20C C19C 124.53(19) . . . . ?
C8C C9C C10C C11C 178.01(18) . . . . ?
C8C C9C C14C C1C 1.6(2) . . . . ?
C8C C9C C14C C13C -177.83(16) . . . . ?
C9C C8C C20C C15C 54.6(2) . . . . ?
C9C C8C C20C C19C -123.50(19) . . . . ?
C9C C10C C11C C12C 0.1(3) . . . . ?
C10C C9C C14C C1C -178.64(17) . . . . ?
C10C C9C C14C C13C 2.0(3) . . . . ?
C10C C11C C12C C13C 1.4(3) . . . . ?
C11C C12C C13C C14C -1.2(3) . . . . ?
C12C C13C C14C C1C -179.80(17) . . . . ?
C12C C13C C14C C9C -0.5(3) . . . . ?
C14C C1C C2C C3C -120.2(2) . . . . ?
C14C C1C C2C C7C 57.26(19) . . . . ?
C14C C1C C15C C16C 120.1(2) . . . . ?
C14C C1C C15C C20C -57.2(2) . . . . ?
C14C C9C C10C C11C -1.7(3) . . . . ?
C15C C1C C2C C3C 128.87(19) . . . . ?
C15C C1C C2C C7C -53.6(2) . . . . ?
C15C C1C C14C C9C 54.3(2) . . . . ?
C15C C1C C14C C13C -126.34(19) . . . . ?
C15C C16C C17C C18C 1.3(3) . . . . ?
C15C C16C C17C C22C 178.64(16) . . . . ?
C16C N1C C23C C22C -1.7(2) . . . . ?
C16C N1C C23C C24C 177.20(16) . . . . ?
C16C C15C C20C C8C -175.54(16) . . . . ?
C16C C15C C20C C19C 2.5(3) . . . . ?
C16C C17C C18C O1C 178.28(16) . . . . ?
C16C C17C C18C C19C -0.1(3) . . . . ?
C16C C17C C22C C23C -1.0(2) . . . . ?
C17C C18C C19C C20C 0.2(3) . . . . ?
C17C C22C C23C N1C 1.6(2) . . . . ?
C17C C22C C23C C24C -177.04(19) . . . . ?
C18C C17C C22C C23C 175.8(2) . . . . ?
C18C C19C C20C C8C 176.37(17) . . . . ?
C18C C19C C20C C15C -1.5(3) . . . . ?
C20C C8C C9C C10C 123.3(2) . . . . ?
C20C C8C C9C C14C -57.0(2) . . . . ?
C20C C15C C16C N1C 175.84(18) . . . . ?
C20C C15C C16C C17C -2.4(3) . . . . ?
C21C O1C C18C C17C -165.43(17) . . . . ?
C21C O1C C18C C19C 12.9(3) . . . . ?
C22C C17C C18C O1C 1.8(3) . . . . ?
C22C C17C C18C C19C -176.7(2) . . . . ?
C22C C23C C24C O2C -168.18(19) . . . . ?
C22C C23C C24C N2C 15.1(3) . . . . ?
C22C C23C C24C N2G -39.0(10) . . . . ?
C23C N1C C16C C15C -177.45(19) . . . . ?
C23C N1C C16C C17C 1.0(2) . . . . ?
C23C C24C N2C C25C -179.91(19) . . . . ?
C23C C24C N2G C25G 173.0(15) . . . . ?
C24C N2C C25C C26C 113.8(3) . . . . ?
C24C N2G C25G C26G -116(2) . . . . ?
N2C C25C C26C C27C 65.5(4) . . . . ?
C25C C26C C27C C28C -179.4(4) . . . . ?
N2G C25G C26G C27G 56(4) . . . . ?
C25G C26G C27G C28G 175(4) . . . . ?
O1D C18D C19D C20D -179.83(18) . . . . ?
N1D C16D C17D C18D 178.30(16) . . . . ?
N1D C16D C17D C22D -0.8(2) . . . . ?
N1D C23D C24D O2D 4.5(3) . . . . ?
N1D C23D C24D N2D -175.62(18) . . . . ?
N2D C25D C26D C27D 172.3(4) . . . . ?
N2D C25F C26F C27F 65.5(8) . . . . ?
C1D C2D C3D C4D 179.46(18) . . . . ?
C1D C2D C7D C6D -178.96(18) . . . . ?
C1D C2D C7D C8D -0.5(2) . . . . ?
C1D C15D C16D N1D -0.7(3) . . . . ?
C1D C15D C16D C17D 177.41(18) . . . . ?
C1D C15D C20D C8D 0.3(2) . . . . ?
C1D C15D C20D C19D -177.93(18) . . . . ?
C2D C1D C14D C9D -57.5(2) . . . . ?
C2D C1D C14D C13D 119.5(2) . . . . ?
C2D C1D C15D C16D -121.1(2) . . . . ?
C2D C1D C15D C20D 55.6(2) . . . . ?
C2D C3D C4D C5D -0.6(3) . . . . ?
C2D C7D C8D C9D -56.5(2) . . . . ?
C2D C7D C8D C20D 56.4(2) . . . . ?
C3D C2D C7D C6D -0.2(3) . . . . ?
C3D C2D C7D C8D 178.33(18) . . . . ?
C3D C4D C5D C6D -0.3(3) . . . . ?
C4D C5D C6D C7D 1.0(3) . . . . ?
C5D C6D C7D C2D -0.7(3) . . . . ?
C5D C6D C7D C8D -179.01(19) . . . . ?
C6D C7D C8D C9D 121.8(2) . . . . ?
C6D C7D C8D C20D -125.2(2) . . . . ?
C7D C2D C3D C4D 0.9(3) . . . . ?
C7D C8D C9D C10D -119.8(2) . . . . ?
C7D C8D C9D C14D 56.7(2) . . . . ?
C7D C8D C20D C15D -56.3(2) . . . . ?
C7D C8D C20D C19D 121.9(2) . . . . ?
C8D C9D C10D C11D 175.9(2) . . . . ?
C8D C9D C14D C1D 0.3(2) . . . . ?
C8D C9D C14D C13D -176.89(19) . . . . ?
C9D C8D C20D C15D 55.1(2) . . . . ?
C9D C8D C20D C19D -126.7(2) . . . . ?
C9D C10D C11D C12D 0.3(4) . . . . ?
C10D C9D C14D C1D 177.06(19) . . . . ?
C10D C9D C14D C13D -0.2(3) . . . . ?
C10D C11D C12D C13D 0.1(4) . . . . ?
C11D C12D C13D C14D -0.6(4) . . . . ?
C12D C13D C14D C1D -176.2(2) . . . . ?
C12D C13D C14D C9D 0.6(3) . . . . ?
C14D C1D C2D C3D -121.2(2) . . . . ?
C14D C1D C2D C7D 57.5(2) . . . . ?
C14D C1D C15D C16D 127.9(2) . . . . ?
C14D C1D C15D C20D -55.3(2) . . . . ?
C14D C9D C10D C11D -0.3(3) . . . . ?
C15D C1D C2D C3D 126.4(2) . . . . ?
C15D C1D C2D C7D -54.9(2) . . . . ?
C15D C1D C14D C9D 54.5(2) . . . . ?
C15D C1D C14D C13D -128.5(2) . . . . ?
C15D C16D C17D C18D -0.2(3) . . . . ?
C15D C16D C17D C22D -179.32(17) . . . . ?
C16D N1D C23D C22D -0.6(2) . . . . ?
C16D N1D C23D C24D -177.18(16) . . . . ?
C16D C15D C20D C8D 177.53(17) . . . . ?
C16D C15D C20D C19D -0.7(3) . . . . ?
C16D C17D C18D O1D 179.81(16) . . . . ?
C16D C17D C18D C19D -0.2(3) . . . . ?
C16D C17D C22D C23D 0.4(2) . . . . ?
C17D C18D C19D C20D 0.2(3) . . . . ?
C17D C22D C23D N1D 0.1(2) . . . . ?
C17D C22D C23D C24D 176.21(19) . . . . ?
C18D C17D C22D C23D -178.5(2) . . . . ?
C18D C19D C20D C8D -177.77(18) . . . . ?
C18D C19D C20D C15D 0.3(3) . . . . ?
C20D C8D C9D C10D 127.9(2) . . . . ?
C20D C8D C9D C14D -55.6(2) . . . . ?
C20D C15D C16D N1D -177.45(19) . . . . ?
C20D C15D C16D C17D 0.7(3) . . . . ?
C21D O1D C18D C17D -176.13(16) . . . . ?
C21D O1D C18D C19D 3.9(3) . . . . ?
C22D C17D C18D O1D -1.4(3) . . . . ?
C22D C17D C18D C19D 178.57(19) . . . . ?
C22D C23D C24D O2D -171.34(19) . . . . ?
C22D C23D C24D N2D 8.6(3) . . . . ?
C23D N1D C16D C15D 179.17(19) . . . . ?
C23D N1D C16D C17D 0.8(2) . . . . ?
C24D N2D C25D C26D 107.2(5) . . . . ?
C24D N2D C25F C26F -117.7(6) . . . . ?
C25D N2D C24D O2D -9.7(5) . . . . ?
C25D N2D C24D C23D 170.4(4) . . . . ?
C25D C26D C27D C28D 66.7(6) . . . . ?
C25F N2D C24D O2D 18.5(5) . . . . ?
C25F N2D C24D C23D -161.4(4) . . . . ?
C25F C26F C27F C28F 80.3(8) . . . . ?
